data_4330834
loop_
_publ_author_name
'Phuong-Hieu T. Nguyen'
'Farshid Ramezanipour'
'John E. Greedan'
'Lachlan M. D. Cranswick'
'Shahab Derakhshan'

_publ_section_title
;
 Synthesis, Crystal Structure, and Magnetic Properties of Li3Mg2OsO6, a
 Geometrically Frustrated Osmium(V) Oxide with an Ordered Rock Salt
 Structure: Comparison with Isostructural Li3Mg2RuO6
;
_journal_name_full 'Inorganic Chemistry'
_journal_page_first 11493
_journal_page_last 11499
_journal_paper_doi 10.1021/ic3013377
_journal_volume 51
_journal_year 2012
_chemical_formula_sum 'Li2.71 Mg2.29 O6 Os'
_chemical_formula_weight 360.64
_space_group_IT_number 70
_symmetry_cell_setting orthorhombic
_symmetry_space_group_name_Hall '-F 2uv 2vw'
_symmetry_space_group_name_H-M 'F d d d :2'
_audit_author_name Li3Mg2OsO6
_audit_creation_date 2012-04-16T11:50
_audit_creation_method 'from EXP file using GSAS2CIF'
_audit_update_record ' 2012-04-16T11:50  Initial CIF as created by GSAS2CIF'
_cell_angle_alpha 90.0
_cell_angle_beta 90.0
_cell_angle_gamma 90.0
_cell_formula_units_Z 8
_cell_length_a 5.88982(5)
_cell_length_b 8.46873(6)
_cell_length_c 17.68254(15)
_cell_volume 881.993(12)
_computing_structure_refinement GSAS
_diffrn_radiation_polarisn_ratio 0.558
_diffrn_radiation_probe x-ray
_diffrn_radiation_wavelength 1.540592
_exptl_absorpt_correction_T_max 1.00000
_exptl_absorpt_correction_T_min 1.00000
_exptl_absorpt_process_details
;   GSAS Absorption/surface roughness correction: function number 0
 No correction is applied.
;
_pd_block_id 2012-04-16T11:50|FINALLI3MG2OSO6|Li3Mg2OsO6|PanAlytical
_pd_calc_method 'Rietveld Refinement'
_pd_meas_2theta_range_inc 0.00836
_pd_meas_2theta_range_max 99.9918
_pd_meas_2theta_range_min 18.00418
_pd_meas_number_of_points 9814
_pd_phase_name Li3Mg2OsO6
_pd_proc_2theta_range_inc 0.00836
_pd_proc_2theta_range_max 99.9918
_pd_proc_2theta_range_min 18.00418
_pd_proc_info_datetime 2012-04-16T11:50:07
_pd_proc_ls_background_function
;   GSAS Background function number 1 with 10 terms.
 Shifted Chebyshev function of 1st kind
      1:    128.174     2:   -160.670     3:    113.602     4:   -57.1839    
      5:    28.0047     6:   -11.3342     7:    4.19066     8:   -2.65767    
      9:    2.26728    10:  -0.566267    
;
_pd_proc_ls_peak_cutoff 0.00100
_pd_proc_ls_profile_function
;
 CW Profile function number 2 with  18 terms
 Profile coefficients for Simpson's rule integration of pseudovoigt function
 C.J. Howard (1982). J. Appl. Cryst.,15,615-620.
 P. Thompson, D.E. Cox & J.B. Hastings (1987). J. Appl. Cryst.,20,79-83.
 Peak tails are ignored  where the intensity is below 0.0010 times the peak
   Aniso. broadening axis   0.0   0.0   1.0
;
_pd_proc_ls_prof_R_factor 0.0777
_pd_proc_ls_prof_wR_expected 0.0735
_pd_proc_ls_prof_wR_factor 0.1092
_pd_proc_number_of_points 9814
_refine_ls_goodness_of_fit_all 1.49
_refine_ls_matrix_type full
_refine_ls_number_parameters 16
_refine_ls_number_restraints 0
_refine_ls_R_Fsqd_factor 0.04363
_refine_ls_shift/su_max 0.05
_refine_ls_shift/su_mean 0.01
_reflns_d_resolution_high 1.011
_reflns_d_resolution_low 4.664
_reflns_limit_h_max 5
_reflns_limit_h_min 0
_reflns_limit_k_max 8
_reflns_limit_k_min 0
_reflns_limit_l_max 17
_reflns_limit_l_min 0
_reflns_number_total 115
_cod_data_source_file ic3013377_si_001.cif
_cod_data_source_block FINALLI3MG2OSO6_publ
_cod_original_cell_volume 881.993(8)
_cod_original_sg_symbol_H-M 'F d d d'
_cod_database_code 4330834
_cod_database_fobs_code 4330834
_gsas_exptl_extinct_corr_t_min 1.00000
_gsas_exptl_extinct_corr_t_max 1.00000

loop_
_symmetry_equiv_pos_site_id
_symmetry_equiv_pos_as_xyz
1 +x,+y,+z
2 -x,+y+1/4,+z+1/4
3 +x+1/4,-y,+z+1/4
4 -x+3/4,-y+1/4,+z+1/2
-1 -x,-y,-z
-2 +x,-y+3/4,-z+3/4
-3 -x+3/4,+y,-z+3/4
-4 +x+1/4,+y+3/4,-z+1/2
101 +x,+y+1/2,+z+1/2
102 -x,+y+3/4,+z+3/4
103 +x+1/4,-y+1/2,+z+3/4
104 -x+3/4,-y+3/4,+z
-101 -x,-y+1/2,-z+1/2
-102 +x,-y+1/4,-z+1/4
-103 -x+3/4,+y+1/2,-z+1/4
-104 +x+1/4,+y+1/4,-z
201 +x+1/2,+y,+z+1/2
202 -x+1/2,+y+1/4,+z+3/4
203 +x+3/4,-y,+z+3/4
204 -x+1/4,-y+1/4,+z
-201 -x+1/2,-y,-z+1/2
-202 +x+1/2,-y+3/4,-z+1/4
-203 -x+1/4,+y,-z+1/4
-204 +x+3/4,+y+3/4,-z
301 +x+1/2,+y+1/2,+z
302 -x+1/2,+y+3/4,+z+1/4
303 +x+3/4,-y+1/2,+z+1/4
304 -x+1/4,-y+3/4,+z+1/2
-301 -x+1/2,-y+1/2,-z
-302 +x+1/2,-y+1/4,-z+3/4
-303 -x+1/4,+y+1/2,-z+3/4
-304 +x+3/4,+y+1/4,-z+1/2

loop_
_atom_site_type_symbol
_atom_site_label
_atom_site_fract_x
_atom_site_fract_y
_atom_site_fract_z
_atom_site_occupancy
_atom_site_thermal_displace_type
_atom_site_U_iso_or_equiv
_atom_site_symmetry_multiplicity
Os Os 0.125 0.125 0.125 1.0 Uiso 0.00647(20) 8
Li Li1 0.125 0.125 0.29432(24) 0.254(6) Uiso 0.01 16
Li Li2 0.125 0.625 0.2892(5) 0.759(6) Uiso 0.015 16
Li Li3 0.125 0.625 0.125 0.685(8) Uiso 0.015 8
Mg Mg1 0.125 0.125 0.29432(24) 0.746(6) Uiso 0.01 16
Mg Mg2 0.125 0.625 0.2892(5) 0.241(6) Uiso 0.015 16
Mg Mg3 0.125 0.625 0.125 0.315(8) Uiso 0.015 8
O O1 0.125 0.3629(6) 0.125 1.0 Uiso 0.0094(15) 16
O O2 0.1110(6) 0.3743(4) 0.29209(27) 1.0 Uiso 0.0113(10) 32

loop_
_atom_type_symbol
_atom_type_number_in_cell
_atom_type_scat_dispersion_real
_atom_type_scat_dispersion_imag
_atom_type_scat_Cromer_Mann_a1
_atom_type_scat_Cromer_Mann_a2
_atom_type_scat_Cromer_Mann_a3
_atom_type_scat_Cromer_Mann_a4
_atom_type_scat_Cromer_Mann_b1
_atom_type_scat_Cromer_Mann_b2
_atom_type_scat_Cromer_Mann_b3
_atom_type_scat_Cromer_Mann_b4
_atom_type_scat_Cromer_Mann_c
_atom_type_scat_source
Os 8.0 0.000 0.000 28.1894 1.62903 16.1550 8.97948 14.9305 0.38266 5.67589 48.1647 11.0005 International_Tables_Vol_C
Li 21.693 0.000 0.000 1.12820 3.95460 0.75080 1.05240 0.61750 85.3905 0.46530 168.261 0.03770 International_Tables_Vol_C
Mg 18.307 0.000 0.000 5.42040 2.82750 2.17350 79.2611 1.22690 0.38080 2.30730 7.19370 0.85840 International_Tables_Vol_C
O 48.0 0.000 0.000 3.04850 13.2771 2.28680 5.70110 1.54630 0.32390 0.86700 32.9089 0.25080 International_Tables_Vol_C

loop_
_geom_angle_atom_site_label_1
_geom_angle_atom_site_label_2
_geom_angle_atom_site_label_3
_geom_angle
_geom_angle_site_symmetry_1
_geom_angle_site_symmetry_3
_geom_angle_publ_flag
Mg1 Os Mg1 88.16(8) -4_645 102_544 n
Mg1 Os Mg1 120.05(5) -4_645 103_554 n
Mg1 Os Mg1 122.10(14) -4_645 -101_544 n
Mg1 Os Mg3 119.975(23) -4_545 104_343 n
Mg1 Os Mg3 60.025(23) -4_545 104_443 n
Mg1 Os O1 135.92(4) -4_545 1_555 n
Mg1 Os O1 44.08(4) -4_545 -102_444 n
Mg1 Os O2 45.80(11) -4_757 -4_757 n
Mg1 Os O2 133.86(11) -4_757 102_544 n
Mg1 Os O2 90.55(10) -4_757 103_554 n
Mg1 Os O2 89.69(11) -4_757 -101_656 n
Mg1 Os Mg1 122.10(14) 102_544 103_554 n
Mg1 Os Mg1 120.05(5) 102_544 -101_544 n
Mg1 Os Mg3 60.025(23) 102_544 104_343 n
Mg1 Os Mg3 119.975(23) 102_544 104_443 n
Mg1 Os O1 135.92(4) 102_544 1_555 n
Mg1 Os O1 44.08(4) 102_544 -102_444 n
Mg1 Os O2 133.86(11) 102_544 -4_757 n
Mg1 Os O2 45.80(11) 102_544 102_544 n
Mg1 Os O2 89.69(11) 102_544 103_554 n
Mg1 Os O2 90.55(10) 102_544 -101_656 n
Mg1 Os Mg1 88.16(8) 103_554 -101_544 n
Mg1 Os Mg3 119.975(23) 103_554 104_343 n
Mg1 Os Mg3 60.025(23) 103_554 104_443 n
Mg1 Os O1 44.08(4) 103_554 1_555 n
Mg1 Os O1 135.92(4) 103_554 -102_444 n
Mg1 Os O2 90.55(10) 103_554 -4_757 n
Mg1 Os O2 89.69(11) 103_554 102_544 n
Mg1 Os O2 45.80(11) 103_554 103_554 n
Mg1 Os O2 133.86(11) 103_554 -101_656 n
Mg1 Os Mg3 60.025(23) -101_444 104_343 n
Mg1 Os Mg3 119.975(23) -101_444 104_443 n
Mg1 Os O1 44.08(4) -101_444 1_555 n
Mg1 Os O1 135.92(4) -101_444 -102_444 n
Mg1 Os O2 89.69(11) -101_656 -4_757 n
Mg1 Os O2 90.55(10) -101_656 102_544 n
Mg1 Os O2 133.86(11) -101_656 103_554 n
Mg1 Os O2 45.80(11) -101_656 -101_656 n
Mg3 Os Mg3 180.0 104_343 104_443 n
Mg3 Os O1 90.0 104_343 1_555 n
Mg3 Os O1 90.0 104_343 -102_444 n
Mg3 Os O2 133.48(11) 104_555 -4_757 n
Mg3 Os O2 46.52(11) 104_555 102_544 n
Mg3 Os O2 133.48(11) 104_555 103_554 n
Mg3 Os O2 46.52(11) 104_555 -101_656 n
Mg3 Os O1 90.0 104_443 1_555 n
Mg3 Os O1 90.0 104_443 -102_444 n
Mg3 Os O2 46.52(11) 104_655 -4_757 n
Mg3 Os O2 133.48(11) 104_655 102_544 n
Mg3 Os O2 46.52(11) 104_655 103_554 n
Mg3 Os O2 133.48(11) 104_655 -101_656 n
O1 Os O1 180.0 1_555 -102_444 n
O1 Os O2 90.17(10) 1_555 -4_757 n
O1 Os O2 90.17(10) 1_555 102_544 n
O1 Os O2 89.83(10) 1_555 103_554 n
O1 Os O2 89.83(10) 1_555 -101_656 n
O1 Os O2 89.83(10) -102_656 -4_757 n
O1 Os O2 89.83(10) -102_656 102_544 n
O1 Os O2 90.17(10) -102_656 103_554 n
O1 Os O2 90.17(10) -102_656 -101_656 n
O2 Os O2 179.6631(11) -4_757 102_544 n
O2 Os O2 93.05(22) -4_757 103_554 n
O2 Os O2 86.95(22) -4_757 -101_656 n
O2 Os O2 86.95(22) 102_544 103_554 n
O2 Os O2 93.05(22) 102_544 -101_656 n
O2 Os O2 179.6643(11) 103_554 -101_656 n
Li1 Li1 Li1 117.41(27) -4_555 -101_454 n
Li1 Li1 Li2 121.29(14) -4_545 -2_455 n
Li1 Li1 Li2 89.99(16) -4_545 -4_545 n
Li1 Li1 Li2 118.15(13) -4_545 104_343 n
Li1 Li1 Li2 59.76(10) -4_545 104_443 n
Li1 Li1 Li2 58.92(9) -4_545 -101_444 n
Li1 Li1 Li3 89.496(35) -4_657 2_545 n
Li1 Li1 Li3 120.772(15) -4_657 3_565 n
Li1 Li1 Mg1 0.0 -4_645 -4_645 n
Li1 Li1 Mg1 117.41(27) -4_645 -101_544 n
Li1 Li1 Mg2 121.29(14) -4_645 -2_555 n
Li1 Li1 Mg2 89.99(16) -4_645 -4_645 n
Li1 Li1 Mg2 118.15(13) -4_645 104_443 n
Li1 Li1 Mg2 59.76(10) -4_645 104_543 n
Li1 Li1 Mg2 58.92(9) -4_645 -101_544 n
Li1 Li1 Mg3 89.496(35) -4_545 2_545 n
Li1 Li1 Mg3 120.772(15) -4_545 3_565 n
Li1 Li1 O1 88.62(10) -4_545 -4_545 n
Li1 Li1 O1 138.25(15) -4_545 -101_444 n
Li1 Li1 O2 135.25(24) -4_757 1_555 n
Li1 Li1 O2 44.39(13) -4_757 -4_757 n
Li1 Li1 O2 86.91(18) -4_757 -101_656 n
Li1 Li1 O2 43.15(11) -4_757 204_555 n
Li1 Li1 Li2 121.29(14) -101_444 -2_455 n
Li1 Li1 Li2 58.92(9) -101_444 -4_545 n
Li1 Li1 Li2 59.76(10) -101_444 104_343 n
Li1 Li1 Li2 118.15(13) -101_444 104_443 n
Li1 Li1 Li2 89.99(16) -101_444 -101_444 n
Li1 Li1 Li3 120.772(15) -101_556 2_545 n
Li1 Li1 Li3 89.496(35) -101_556 3_565 n
Li1 Li1 Mg1 117.41(27) -101_544 -4_645 n
Li1 Li1 Mg1 0.0 -101_544 -101_544 n
Li1 Li1 Mg2 121.29(14) -101_544 -2_555 n
Li1 Li1 Mg2 58.92(9) -101_544 -4_645 n
Li1 Li1 Mg2 59.76(10) -101_544 104_443 n
Li1 Li1 Mg2 118.15(13) -101_544 104_543 n
Li1 Li1 Mg2 89.99(16) -101_544 -101_544 n
Li1 Li1 Mg3 120.772(15) -101_444 2_545 n
Li1 Li1 Mg3 89.496(35) -101_444 3_565 n
Li1 Li1 O1 138.25(15) -101_444 -4_545 n
Li1 Li1 O1 88.62(10) -101_444 -101_444 n
Li1 Li1 O2 43.15(11) -101_656 1_555 n
Li1 Li1 O2 86.91(18) -101_656 -4_757 n
Li1 Li1 O2 44.39(13) -101_656 -101_656 n
Li1 Li1 O2 135.25(24) -101_656 204_555 n
Li2 Li1 Li2 119.81(17) -2_455 -4_545 n
Li2 Li1 Li2 91.75(17) -2_455 104_343 n
Li2 Li1 Li2 91.75(17) -2_455 104_443 n
Li2 Li1 Li2 119.81(17) -2_455 -101_444 n
Li2 Li1 Li3 61.05(7) -2_567 2_545 n
Li2 Li1 Li3 61.05(7) -2_567 3_565 n
Li2 Li1 Mg1 121.29(14) -2_555 -4_645 n
Li2 Li1 Mg1 121.29(14) -2_555 -101_544 n
Li2 Li1 Mg2 0.0 -2_555 -2_555 n
Li2 Li1 Mg2 119.81(17) -2_555 -4_645 n
Li2 Li1 Mg2 91.75(17) -2_555 104_443 n
Li2 Li1 Mg2 91.75(17) -2_555 104_543 n
Li2 Li1 Mg2 119.81(17) -2_555 -101_544 n
Li2 Li1 Mg3 61.05(7) -2_455 2_545 n
Li2 Li1 Mg3 61.05(7) -2_455 3_565 n
Li2 Li1 O1 45.98(8) -2_455 -4_545 n
Li2 Li1 O1 45.98(8) -2_455 -101_444 n
Li2 Li1 O2 91.07(20) -2_667 1_555 n
Li2 Li1 O2 137.71(12) -2_667 -4_757 n
Li2 Li1 O2 137.71(12) -2_667 -101_656 n
Li2 Li1 O2 91.07(20) -2_667 204_555 n
Li2 Li1 Li2 118.69(8) -4_545 104_343 n
Li2 Li1 Li2 59.31(14) -4_545 104_443 n
Li2 Li1 Li2 120.38(35) -4_545 -101_444 n
Li2 Li1 Li3 179.14(22) -4_657 2_545 n
Li2 Li1 Li3 58.76(15) -4_657 3_565 n
Li2 Li1 Mg1 89.99(16) -4_645 -4_645 n
Li2 Li1 Mg1 58.92(9) -4_645 -101_544 n
Li2 Li1 Mg2 119.81(17) -4_645 -2_555 n
Li2 Li1 Mg2 0.0 -4_645 -4_645 n
Li2 Li1 Mg2 118.69(8) -4_645 104_443 n
Li2 Li1 Mg2 59.31(14) -4_645 104_543 n
Li2 Li1 Mg2 120.38(35) -4_645 -101_544 n
Li2 Li1 Mg3 179.14(22) -4_545 2_545 n
Li2 Li1 Mg3 58.76(15) -4_545 3_565 n
Li2 Li1 O1 91.47(15) -4_545 -4_545 n
Li2 Li1 O1 131.70(16) -4_545 -101_444 n
Li2 Li1 O2 45.44(13) -4_757 1_555 n
Li2 Li1 O2 45.65(14) -4_757 -4_757 n
Li2 Li1 O2 87.91(18) -4_757 -101_656 n
Li2 Li1 O2 133.08(22) -4_757 204_555 n
Li2 Li1 Li2 176.50(35) 104_343 104_443 n
Li2 Li1 Li2 59.31(14) 104_343 -101_444 n
Li2 Li1 Li3 61.01(9) 104_455 2_545 n
Li2 Li1 Li3 120.94(10) 104_455 3_565 n
Li2 Li1 Mg1 118.15(13) 104_443 -4_645 n
Li2 Li1 Mg1 59.76(10) 104_443 -101_544 n
Li2 Li1 Mg2 91.75(17) 104_443 -2_555 n
Li2 Li1 Mg2 118.69(8) 104_443 -4_645 n
Li2 Li1 Mg2 0.0 104_443 104_443 n
Li2 Li1 Mg2 176.50(35) 104_443 104_543 n
Li2 Li1 Mg2 59.31(14) 104_443 -101_544 n
Li2 Li1 Mg3 61.01(9) 104_343 2_545 n
Li2 Li1 Mg3 120.94(10) 104_343 3_565 n
Li2 Li1 O1 137.58(21) 104_343 -4_545 n
Li2 Li1 O1 45.91(17) 104_343 -101_444 n
Li2 Li1 O2 87.73(9) 104_555 1_555 n
Li2 Li1 O2 130.54(24) 104_555 -4_757 n
Li2 Li1 O2 45.96(17) 104_555 -101_656 n
Li2 Li1 O2 92.20(9) 104_555 204_555 n
Li2 Li1 Li2 118.69(8) 104_443 -101_444 n
Li2 Li1 Li3 120.94(10) 104_555 2_545 n
Li2 Li1 Li3 61.01(9) 104_555 3_565 n
Li2 Li1 Mg1 59.76(10) 104_543 -4_645 n
Li2 Li1 Mg1 118.15(13) 104_543 -101_544 n
Li2 Li1 Mg2 91.75(17) 104_543 -2_555 n
Li2 Li1 Mg2 59.31(14) 104_543 -4_645 n
Li2 Li1 Mg2 176.50(35) 104_543 104_443 n
Li2 Li1 Mg2 0.0 104_543 104_543 n
Li2 Li1 Mg2 118.69(8) 104_543 -101_544 n
Li2 Li1 Mg3 120.94(10) 104_443 2_545 n
Li2 Li1 Mg3 61.01(9) 104_443 3_565 n
Li2 Li1 O1 45.91(17) 104_443 -4_545 n
Li2 Li1 O1 137.58(21) 104_443 -101_444 n
Li2 Li1 O2 92.20(9) 104_655 1_555 n
Li2 Li1 O2 45.96(17) 104_655 -4_757 n
Li2 Li1 O2 130.54(24) 104_655 -101_656 n
Li2 Li1 O2 87.73(9) 104_655 204_555 n
Li2 Li1 Li3 58.76(15) -101_556 2_545 n
Li2 Li1 Li3 179.14(22) -101_556 3_565 n
Li2 Li1 Mg1 58.92(9) -101_544 -4_645 n
Li2 Li1 Mg1 89.99(16) -101_544 -101_544 n
Li2 Li1 Mg2 119.81(17) -101_544 -2_555 n
Li2 Li1 Mg2 120.38(35) -101_544 -4_645 n
Li2 Li1 Mg2 59.31(14) -101_544 104_443 n
Li2 Li1 Mg2 118.69(8) -101_544 104_543 n
Li2 Li1 Mg2 0.0 -101_544 -101_544 n
Li2 Li1 Mg3 58.76(15) -101_444 2_545 n
Li2 Li1 Mg3 179.14(22) -101_444 3_565 n
Li2 Li1 O1 131.70(16) -101_444 -4_545 n
Li2 Li1 O1 91.47(15) -101_444 -101_444 n
Li2 Li1 O2 133.08(22) -101_656 1_555 n
Li2 Li1 O2 87.91(18) -101_656 -4_757 n
Li2 Li1 O2 45.65(14) -101_656 -101_656 n
Li2 Li1 O2 45.44(13) -101_656 204_555 n
Li3 Li1 Li3 122.10(14) 2_545 3_565 n
Li3 Li1 Mg1 89.496(35) 2_545 -4_645 n
Li3 Li1 Mg1 120.772(15) 2_545 -101_544 n
Li3 Li1 Mg2 61.05(7) 2_545 -2_555 n
Li3 Li1 Mg2 179.14(22) 2_545 -4_645 n
Li3 Li1 Mg2 61.01(9) 2_545 104_443 n
Li3 Li1 Mg2 120.94(10) 2_545 104_543 n
Li3 Li1 Mg2 58.76(15) 2_545 -101_544 n
Li3 Li1 Mg3 0.0 2_545 2_545 n
Li3 Li1 Mg3 122.10(14) 2_545 3_565 n
Li3 Li1 O1 89.20(14) 2_545 -4_545 n
Li3 Li1 O1 48.79(14) 2_545 -101_444 n
Li3 Li1 O2 135.01(18) 2_545 1_555 n
Li3 Li1 O2 133.80(11) 2_545 -4_757 n
Li3 Li1 O2 91.37(10) 2_545 -101_656 n
Li3 Li1 O2 46.43(13) 2_545 204_555 n
Li3 Li1 Mg1 120.772(15) 3_565 -4_645 n
Li3 Li1 Mg1 89.496(35) 3_565 -101_544 n
Li3 Li1 Mg2 61.05(7) 3_565 -2_555 n
Li3 Li1 Mg2 58.76(15) 3_565 -4_645 n
Li3 Li1 Mg2 120.94(10) 3_565 104_443 n
Li3 Li1 Mg2 61.01(9) 3_565 104_543 n
Li3 Li1 Mg2 179.14(22) 3_565 -101_544 n
Li3 Li1 Mg3 122.10(14) 3_565 2_545 n
Li3 Li1 Mg3 0.0 3_565 3_565 n
Li3 Li1 O1 48.79(14) 3_565 -4_545 n
Li3 Li1 O1 89.20(14) 3_565 -101_444 n
Li3 Li1 O2 46.43(13) 3_565 1_555 n
Li3 Li1 O2 91.37(10) 3_565 -4_757 n
Li3 Li1 O2 133.80(11) 3_565 -101_656 n
Li3 Li1 O2 135.01(18) 3_565 204_555 n
Mg1 Li1 Mg1 117.41(27) -4_645 -101_544 n
Mg1 Li1 Mg2 121.29(14) -4_645 -2_555 n
Mg1 Li1 Mg2 89.99(16) -4_645 -4_645 n
Mg1 Li1 Mg2 118.15(13) -4_645 104_443 n
Mg1 Li1 Mg2 59.76(10) -4_645 104_543 n
Mg1 Li1 Mg2 58.92(9) -4_645 -101_544 n
Mg1 Li1 Mg3 89.496(35) -4_545 2_545 n
Mg1 Li1 Mg3 120.772(15) -4_545 3_565 n
Mg1 Li1 O1 88.62(10) -4_545 -4_545 n
Mg1 Li1 O1 138.25(15) -4_545 -101_444 n
Mg1 Li1 O2 135.25(24) -4_757 1_555 n
Mg1 Li1 O2 44.39(13) -4_757 -4_757 n
Mg1 Li1 O2 86.91(18) -4_757 -101_656 n
Mg1 Li1 O2 43.15(11) -4_757 204_555 n
Mg1 Li1 Mg2 121.29(14) -101_544 -2_555 n
Mg1 Li1 Mg2 58.92(9) -101_544 -4_645 n
Mg1 Li1 Mg2 59.76(10) -101_544 104_443 n
Mg1 Li1 Mg2 118.15(13) -101_544 104_543 n
Mg1 Li1 Mg2 89.99(16) -101_544 -101_544 n
Mg1 Li1 Mg3 120.772(15) -101_444 2_545 n
Mg1 Li1 Mg3 89.496(35) -101_444 3_565 n
Mg1 Li1 O1 138.25(15) -101_444 -4_545 n
Mg1 Li1 O1 88.62(10) -101_444 -101_444 n
Mg1 Li1 O2 43.15(11) -101_656 1_555 n
Mg1 Li1 O2 86.91(18) -101_656 -4_757 n
Mg1 Li1 O2 44.39(13) -101_656 -101_656 n
Mg1 Li1 O2 135.25(24) -101_656 204_555 n
Mg2 Li1 Mg2 119.81(17) -2_555 -4_645 n
Mg2 Li1 Mg2 91.75(17) -2_555 104_443 n
Mg2 Li1 Mg2 91.75(17) -2_555 104_543 n
Mg2 Li1 Mg2 119.81(17) -2_555 -101_544 n
Mg2 Li1 Mg3 61.05(7) -2_455 2_545 n
Mg2 Li1 Mg3 61.05(7) -2_455 3_565 n
Mg2 Li1 O1 45.98(8) -2_455 -4_545 n
Mg2 Li1 O1 45.98(8) -2_455 -101_444 n
Mg2 Li1 O2 91.07(20) -2_667 1_555 n
Mg2 Li1 O2 137.71(12) -2_667 -4_757 n
Mg2 Li1 O2 137.71(12) -2_667 -101_656 n
Mg2 Li1 O2 91.07(20) -2_667 204_555 n
Mg2 Li1 Mg2 118.69(8) -4_645 104_443 n
Mg2 Li1 Mg2 59.31(14) -4_645 104_543 n
Mg2 Li1 Mg2 120.38(35) -4_645 -101_544 n
Mg2 Li1 Mg3 179.14(22) -4_545 2_545 n
Mg2 Li1 Mg3 58.76(15) -4_545 3_565 n
Mg2 Li1 O1 91.47(15) -4_545 -4_545 n
Mg2 Li1 O1 131.70(16) -4_545 -101_444 n
Mg2 Li1 O2 45.44(13) -4_757 1_555 n
Mg2 Li1 O2 45.65(14) -4_757 -4_757 n
Mg2 Li1 O2 87.91(18) -4_757 -101_656 n
Mg2 Li1 O2 133.08(22) -4_757 204_555 n
Mg2 Li1 Mg2 176.50(35) 104_443 104_543 n
Mg2 Li1 Mg2 59.31(14) 104_443 -101_544 n
Mg2 Li1 Mg3 61.01(9) 104_343 2_545 n
Mg2 Li1 Mg3 120.94(10) 104_343 3_565 n
Mg2 Li1 O1 137.58(21) 104_343 -4_545 n
Mg2 Li1 O1 45.91(17) 104_343 -101_444 n
Mg2 Li1 O2 87.73(9) 104_555 1_555 n
Mg2 Li1 O2 130.54(24) 104_555 -4_757 n
Mg2 Li1 O2 45.96(17) 104_555 -101_656 n
Mg2 Li1 O2 92.20(9) 104_555 204_555 n
Mg2 Li1 Mg2 118.69(8) 104_543 -101_544 n
Mg2 Li1 Mg3 120.94(10) 104_443 2_545 n
Mg2 Li1 Mg3 61.01(9) 104_443 3_565 n
Mg2 Li1 O1 45.91(17) 104_443 -4_545 n
Mg2 Li1 O1 137.58(21) 104_443 -101_444 n
Mg2 Li1 O2 92.20(9) 104_655 1_555 n
Mg2 Li1 O2 45.96(17) 104_655 -4_757 n
Mg2 Li1 O2 130.54(24) 104_655 -101_656 n
Mg2 Li1 O2 87.73(9) 104_655 204_555 n
Mg2 Li1 Mg3 58.76(15) -101_444 2_545 n
Mg2 Li1 Mg3 179.14(22) -101_444 3_565 n
Mg2 Li1 O1 131.70(16) -101_444 -4_545 n
Mg2 Li1 O1 91.47(15) -101_444 -101_444 n
Mg2 Li1 O2 133.08(22) -101_656 1_555 n
Mg2 Li1 O2 87.91(18) -101_656 -4_757 n
Mg2 Li1 O2 45.65(14) -101_656 -101_656 n
Mg2 Li1 O2 45.44(13) -101_656 204_555 n
Mg3 Li1 Mg3 122.10(14) 2_545 3_565 n
Mg3 Li1 O1 89.20(14) 2_545 -4_545 n
Mg3 Li1 O1 48.79(14) 2_545 -101_444 n
Mg3 Li1 O2 135.01(18) 2_545 1_555 n
Mg3 Li1 O2 133.80(11) 2_545 -4_757 n
Mg3 Li1 O2 91.37(10) 2_545 -101_656 n
Mg3 Li1 O2 46.43(13) 2_545 204_555 n
Mg3 Li1 O1 48.79(14) 3_565 -4_545 n
Mg3 Li1 O1 89.20(14) 3_565 -101_444 n
Mg3 Li1 O2 46.43(13) 3_565 1_555 n
Mg3 Li1 O2 91.37(10) 3_565 -4_757 n
Mg3 Li1 O2 133.80(11) 3_565 -101_656 n
Mg3 Li1 O2 135.01(18) 3_565 204_555 n
O1 Li1 O1 91.95(17) -4_545 -101_444 n
O1 Li1 O2 95.22(21) -4_757 1_555 n
O1 Li1 O2 91.79(12) -4_757 -4_757 n
O1 Li1 O2 175.49(17) -4_757 -101_656 n
O1 Li1 O2 86.27(19) -4_757 204_555 n
O1 Li1 O2 86.27(19) -101_656 1_555 n
O1 Li1 O2 175.49(17) -101_656 -4_757 n
O1 Li1 O2 91.79(12) -101_656 -101_656 n
O1 Li1 O2 95.22(21) -101_656 204_555 n
O2 Li1 O2 90.88(19) 1_555 -4_757 n
O2 Li1 O2 87.54(19) 1_555 -101_656 n
O2 Li1 O2 177.9(4) 1_555 204_555 n
O2 Li1 O2 84.58(23) -4_757 -101_656 n
O2 Li1 O2 87.54(19) -4_757 204_555 n
O2 Li1 O2 90.88(19) -101_656 204_555 n
Li1 Li2 Li1 119.81(17) -2_465 -4_565 n
Li1 Li2 Li1 88.25(17) -2_465 104_353 n
Li1 Li2 Li1 88.25(17) -2_465 104_453 n
Li1 Li2 Li1 119.81(17) -2_465 -101_454 n
Li1 Li2 Li2 118.28(30) -2_455 -4_545 n
Li1 Li2 Li2 118.28(30) -2_455 -101_454 n
Li1 Li2 Li3 180.0 -2_567 1_555 n
Li1 Li2 Li3 59.54(14) -2_567 2_555 n
Li1 Li2 Li3 59.54(14) -2_567 3_565 n
Li1 Li2 Mg1 0.0 -2_555 -2_555 n
Li1 Li2 Mg1 119.81(17) -2_555 -4_655 n
Li1 Li2 Mg1 88.25(17) -2_555 104_443 n
Li1 Li2 Mg1 88.25(17) -2_555 104_543 n
Li1 Li2 Mg1 119.81(17) -2_555 -101_544 n
Li1 Li2 Mg2 118.28(30) -2_555 -4_645 n
Li1 Li2 Mg2 118.28(30) -2_555 -101_554 n
Li1 Li2 Mg3 180.0 -2_455 1_555 n
Li1 Li2 Mg3 59.54(14) -2_455 2_555 n
Li1 Li2 Mg3 59.54(14) -2_455 3_565 n
Li1 Li2 O1 44.22(16) -2_455 2_555 n
Li1 Li2 O1 44.22(16) -2_455 3_565 n
Li1 Li2 O2 88.64(31) -2_667 1_555 n
Li1 Li2 O2 88.64(31) -2_667 204_565 n
Li1 Li2 O2 132.76(17) -2_667 -201_666 n
Li1 Li2 Li1 120.69(14) -4_565 104_353 n
Li1 Li2 Li1 61.31(8) -4_565 104_453 n
Li1 Li2 Li1 120.38(35) -4_565 -101_454 n
Li1 Li2 Li2 91.74(27) -4_555 -4_545 n
Li1 Li2 Li2 59.90(15) -4_555 -101_454 n
Li1 Li2 Li3 60.19(17) -4_667 1_555 n
Li1 Li2 Li3 89.53(4) -4_667 2_555 n
Li1 Li2 Li3 120.815(24) -4_667 3_565 n
Li1 Li2 Mg1 119.81(17) -4_655 -2_555 n
Li1 Li2 Mg1 0.0 -4_655 -4_655 n
Li1 Li2 Mg1 120.69(14) -4_655 104_443 n
Li1 Li2 Mg1 61.31(8) -4_655 104_543 n
Li1 Li2 Mg1 120.38(35) -4_655 -101_544 n
Li1 Li2 Mg2 91.74(27) -4_655 -4_645 n
Li1 Li2 Mg2 59.90(15) -4_655 -101_554 n
Li1 Li2 Mg3 60.19(17) -4_555 1_555 n
Li1 Li2 Mg3 89.53(4) -4_555 2_555 n
Li1 Li2 Mg3 120.815(24) -4_555 3_565 n
Li1 Li2 O1 137.35(17) -4_555 2_555 n
Li1 Li2 O1 88.68(11) -4_555 3_565 n
Li1 Li2 O2 137.96(32) -4_767 1_555 n
Li1 Li2 O2 44.03(15) -4_767 204_565 n
Li1 Li2 O2 45.31(13) -4_767 -201_666 n
Li1 Li2 Li1 176.50(35) 104_353 104_453 n
Li1 Li2 Li1 61.31(8) 104_353 -101_454 n
Li1 Li2 Li2 121.14(17) 104_343 -4_545 n
Li1 Li2 Li2 60.78(5) 104_343 -101_454 n
Li1 Li2 Li3 91.75(17) 104_455 1_555 n
Li1 Li2 Li3 59.51(6) 104_455 2_555 n
Li1 Li2 Li3 118.45(15) 104_455 3_565 n
Li1 Li2 Mg1 88.25(17) 104_443 -2_555 n
Li1 Li2 Mg1 120.69(14) 104_443 -4_655 n
Li1 Li2 Mg1 0.0 104_443 104_443 n
Li1 Li2 Mg1 176.50(35) 104_443 104_543 n
Li1 Li2 Mg1 61.31(8) 104_443 -101_544 n
Li1 Li2 Mg2 121.14(17) 104_443 -4_645 n
Li1 Li2 Mg2 60.78(5) 104_443 -101_554 n
Li1 Li2 Mg3 91.75(17) 104_343 1_555 n
Li1 Li2 Mg3 59.51(6) 104_343 2_555 n
Li1 Li2 Mg3 118.45(15) 104_343 3_565 n
Li1 Li2 O1 44.16(8) 104_343 2_555 n
Li1 Li2 O1 132.34(33) 104_343 3_565 n
Li1 Li2 O2 87.74(9) 104_555 1_555 n
Li1 Li2 O2 92.18(9) 104_555 204_565 n
Li1 Li2 O2 138.99(33) 104_555 -201_666 n
Li1 Li2 Li1 120.69(14) 104_453 -101_454 n
Li1 Li2 Li2 60.78(5) 104_443 -4_545 n
Li1 Li2 Li2 121.14(17) 104_443 -101_454 n
Li1 Li2 Li3 91.75(17) 104_555 1_555 n
Li1 Li2 Li3 118.45(15) 104_555 2_555 n
Li1 Li2 Li3 59.51(6) 104_555 3_565 n
Li1 Li2 Mg1 88.25(17) 104_543 -2_555 n
Li1 Li2 Mg1 61.31(8) 104_543 -4_655 n
Li1 Li2 Mg1 176.50(35) 104_543 104_443 n
Li1 Li2 Mg1 0.0 104_543 104_543 n
Li1 Li2 Mg1 120.69(14) 104_543 -101_544 n
Li1 Li2 Mg2 60.78(5) 104_543 -4_645 n
Li1 Li2 Mg2 121.14(17) 104_543 -101_554 n
Li1 Li2 Mg3 91.75(17) 104_443 1_555 n
Li1 Li2 Mg3 118.45(15) 104_443 2_555 n
Li1 Li2 Mg3 59.51(6) 104_443 3_565 n
Li1 Li2 O1 132.34(33) 104_443 2_555 n
Li1 Li2 O1 44.16(8) 104_443 3_565 n
Li1 Li2 O2 92.18(9) 104_655 1_555 n
Li1 Li2 O2 87.74(9) 104_655 204_565 n
Li1 Li2 O2 44.52(11) 104_655 -201_666 n
Li1 Li2 Li2 59.90(15) -101_444 -4_545 n
Li1 Li2 Li2 91.74(27) -101_444 -101_454 n
Li1 Li2 Li3 60.19(17) -101_556 1_555 n
Li1 Li2 Li3 120.815(24) -101_556 2_555 n
Li1 Li2 Li3 89.53(4) -101_556 3_565 n
Li1 Li2 Mg1 119.81(17) -101_544 -2_555 n
Li1 Li2 Mg1 120.38(35) -101_544 -4_655 n
Li1 Li2 Mg1 61.31(8) -101_544 104_443 n
Li1 Li2 Mg1 120.69(14) -101_544 104_543 n
Li1 Li2 Mg1 0.0 -101_544 -101_544 n
Li1 Li2 Mg2 59.90(15) -101_544 -4_645 n
Li1 Li2 Mg2 91.74(27) -101_544 -101_554 n
Li1 Li2 Mg3 60.19(17) -101_444 1_555 n
Li1 Li2 Mg3 120.815(24) -101_444 2_555 n
Li1 Li2 Mg3 89.53(4) -101_444 3_565 n
Li1 Li2 O1 88.68(11) -101_444 2_555 n
Li1 Li2 O1 137.35(17) -101_444 3_565 n
Li1 Li2 O2 44.03(15) -101_656 1_555 n
Li1 Li2 O2 137.96(32) -101_656 204_565 n
Li1 Li2 O2 91.61(24) -101_656 -201_666 n
Li2 Li2 Li2 123.4(6) -4_545 -101_454 n
Li2 Li2 Li3 61.72(30) -4_657 1_555 n
Li2 Li2 Li3 177.8(4) -4_657 2_555 n
Li2 Li2 Li3 58.74(16) -4_657 3_565 n
Li2 Li2 Mg1 118.28(30) -4_645 -2_555 n
Li2 Li2 Mg1 91.74(27) -4_645 -4_655 n
Li2 Li2 Mg1 121.14(17) -4_645 104_443 n
Li2 Li2 Mg1 60.78(5) -4_645 104_543 n
Li2 Li2 Mg1 59.90(15) -4_645 -101_544 n
Li2 Li2 Mg2 0.0 -4_645 -4_645 n
Li2 Li2 Mg2 123.4(6) -4_645 -101_554 n
Li2 Li2 Mg3 61.72(30) -4_545 1_555 n
Li2 Li2 Mg3 177.8(4) -4_545 2_555 n
Li2 Li2 Mg3 58.74(16) -4_545 3_565 n
Li2 Li2 O1 130.87(22) -4_545 2_555 n
Li2 Li2 O1 91.42(16) -4_545 3_565 n
Li2 Li2 O2 46.26(11) -4_757 1_555 n
Li2 Li2 O2 135.6(4) -4_757 204_565 n
Li2 Li2 O2 46.46(19) -4_757 -201_666 n
Li2 Li2 Li3 61.72(30) -101_566 1_555 n
Li2 Li2 Li3 58.74(16) -101_566 2_555 n
Li2 Li2 Li3 177.8(4) -101_566 3_565 n
Li2 Li2 Mg1 118.28(30) -101_554 -2_555 n
Li2 Li2 Mg1 59.90(15) -101_554 -4_655 n
Li2 Li2 Mg1 60.78(5) -101_554 104_443 n
Li2 Li2 Mg1 121.14(17) -101_554 104_543 n
Li2 Li2 Mg1 91.74(27) -101_554 -101_544 n
Li2 Li2 Mg2 123.4(6) -101_554 -4_645 n
Li2 Li2 Mg2 0.0 -101_554 -101_554 n
Li2 Li2 Mg3 61.72(30) -101_454 1_555 n
Li2 Li2 Mg3 58.74(16) -101_454 2_555 n
Li2 Li2 Mg3 177.8(4) -101_454 3_565 n
Li2 Li2 O1 91.42(16) -101_454 2_555 n
Li2 Li2 O1 130.87(22) -101_454 3_565 n
Li2 Li2 O2 135.6(4) -101_666 1_555 n
Li2 Li2 O2 46.26(11) -101_666 204_565 n
Li2 Li2 O2 92.60(35) -101_666 -201_666 n
Li3 Li2 Li3 120.46(14) 1_555 2_555 n
Li3 Li2 Li3 120.46(14) 1_555 3_565 n
Li3 Li2 Mg1 180.0 1_555 -2_555 n
Li3 Li2 Mg1 60.19(17) 1_555 -4_655 n
Li3 Li2 Mg1 91.75(17) 1_555 104_443 n
Li3 Li2 Mg1 91.75(17) 1_555 104_543 n
Li3 Li2 Mg1 60.19(17) 1_555 -101_544 n
Li3 Li2 Mg2 61.72(30) 1_555 -4_645 n
Li3 Li2 Mg2 61.72(30) 1_555 -101_554 n
Li3 Li2 Mg3 0.0 1_555 1_555 n
Li3 Li2 Mg3 120.46(14) 1_555 2_555 n
Li3 Li2 Mg3 120.46(14) 1_555 3_565 n
Li3 Li2 O1 135.78(16) 1_555 2_555 n
Li3 Li2 O1 135.78(16) 1_555 3_565 n
Li3 Li2 O2 91.36(31) 1_555 1_555 n
Li3 Li2 O2 91.36(31) 1_555 204_565 n
Li3 Li2 O2 47.24(17) 1_555 -201_666 n
Li3 Li2 Li3 119.08(29) 2_555 3_565 n
Li3 Li2 Mg1 59.54(14) 2_555 -2_555 n
Li3 Li2 Mg1 89.53(4) 2_555 -4_655 n
Li3 Li2 Mg1 59.51(6) 2_555 104_443 n
Li3 Li2 Mg1 118.45(15) 2_555 104_543 n
Li3 Li2 Mg1 120.815(24) 2_555 -101_544 n
Li3 Li2 Mg2 177.8(4) 2_555 -4_645 n
Li3 Li2 Mg2 58.74(16) 2_555 -101_554 n
Li3 Li2 Mg3 120.46(14) 2_555 1_555 n
Li3 Li2 Mg3 0.0 2_555 2_555 n
Li3 Li2 Mg3 119.08(29) 2_555 3_565 n
Li3 Li2 O1 47.83(16) 2_555 2_555 n
Li3 Li2 O1 86.84(24) 2_555 3_565 n
Li3 Li2 O2 132.51(31) 2_555 1_555 n
Li3 Li2 O2 45.58(15) 2_555 204_565 n
Li3 Li2 O2 134.71(12) 2_555 -201_666 n
Li3 Li2 Mg1 59.54(14) 3_565 -2_555 n
Li3 Li2 Mg1 120.815(24) 3_565 -4_655 n
Li3 Li2 Mg1 118.45(15) 3_565 104_443 n
Li3 Li2 Mg1 59.51(6) 3_565 104_543 n
Li3 Li2 Mg1 89.53(4) 3_565 -101_544 n
Li3 Li2 Mg2 58.74(16) 3_565 -4_645 n
Li3 Li2 Mg2 177.8(4) 3_565 -101_554 n
Li3 Li2 Mg3 120.46(14) 3_565 1_555 n
Li3 Li2 Mg3 119.08(29) 3_565 2_555 n
Li3 Li2 Mg3 0.0 3_565 3_565 n
Li3 Li2 O1 86.84(24) 3_565 2_555 n
Li3 Li2 O1 47.83(16) 3_565 3_565 n
Li3 Li2 O2 45.58(15) 3_565 1_555 n
Li3 Li2 O2 132.51(31) 3_565 204_565 n
Li3 Li2 O2 89.13(10) 3_565 -201_666 n
Mg1 Li2 Mg1 119.81(17) -2_555 -4_655 n
Mg1 Li2 Mg1 88.25(17) -2_555 104_443 n
Mg1 Li2 Mg1 88.25(17) -2_555 104_543 n
Mg1 Li2 Mg1 119.81(17) -2_555 -101_544 n
Mg1 Li2 Mg2 118.28(30) -2_555 -4_645 n
Mg1 Li2 Mg2 118.28(30) -2_555 -101_554 n
Mg1 Li2 Mg3 180.0 -2_455 1_555 n
Mg1 Li2 Mg3 59.54(14) -2_455 2_555 n
Mg1 Li2 Mg3 59.54(14) -2_455 3_565 n
Mg1 Li2 O1 44.22(16) -2_455 2_555 n
Mg1 Li2 O1 44.22(16) -2_455 3_565 n
Mg1 Li2 O2 88.64(31) -2_667 1_555 n
Mg1 Li2 O2 88.64(31) -2_667 204_565 n
Mg1 Li2 O2 132.76(17) -2_667 -201_666 n
Mg1 Li2 Mg1 120.69(14) -4_655 104_443 n
Mg1 Li2 Mg1 61.31(8) -4_655 104_543 n
Mg1 Li2 Mg1 120.38(35) -4_655 -101_544 n
Mg1 Li2 Mg2 91.74(27) -4_655 -4_645 n
Mg1 Li2 Mg2 59.90(15) -4_655 -101_554 n
Mg1 Li2 Mg3 60.19(17) -4_555 1_555 n
Mg1 Li2 Mg3 89.53(4) -4_555 2_555 n
Mg1 Li2 Mg3 120.815(24) -4_555 3_565 n
Mg1 Li2 O1 137.35(17) -4_555 2_555 n
Mg1 Li2 O1 88.68(11) -4_555 3_565 n
Mg1 Li2 O2 137.96(32) -4_767 1_555 n
Mg1 Li2 O2 44.03(15) -4_767 204_565 n
Mg1 Li2 O2 45.31(13) -4_767 -201_666 n
Mg1 Li2 Mg1 176.50(35) 104_443 104_543 n
Mg1 Li2 Mg1 61.31(8) 104_443 -101_544 n
Mg1 Li2 Mg2 121.14(17) 104_443 -4_645 n
Mg1 Li2 Mg2 60.78(5) 104_443 -101_554 n
Mg1 Li2 Mg3 91.75(17) 104_343 1_555 n
Mg1 Li2 Mg3 59.51(6) 104_343 2_555 n
Mg1 Li2 Mg3 118.45(15) 104_343 3_565 n
Mg1 Li2 O1 44.16(8) 104_343 2_555 n
Mg1 Li2 O1 132.34(33) 104_343 3_565 n
Mg1 Li2 O2 87.74(9) 104_555 1_555 n
Mg1 Li2 O2 92.18(9) 104_555 204_565 n
Mg1 Li2 O2 138.99(33) 104_555 -201_666 n
Mg1 Li2 Mg1 120.69(14) 104_543 -101_544 n
Mg1 Li2 Mg2 60.78(5) 104_543 -4_645 n
Mg1 Li2 Mg2 121.14(17) 104_543 -101_554 n
Mg1 Li2 Mg3 91.75(17) 104_443 1_555 n
Mg1 Li2 Mg3 118.45(15) 104_443 2_555 n
Mg1 Li2 Mg3 59.51(6) 104_443 3_565 n
Mg1 Li2 O1 132.34(33) 104_443 2_555 n
Mg1 Li2 O1 44.16(8) 104_443 3_565 n
Mg1 Li2 O2 92.18(9) 104_655 1_555 n
Mg1 Li2 O2 87.74(9) 104_655 204_565 n
Mg1 Li2 O2 44.52(11) 104_655 -201_666 n
Mg1 Li2 Mg2 59.90(15) -101_544 -4_645 n
Mg1 Li2 Mg2 91.74(27) -101_544 -101_554 n
Mg1 Li2 Mg3 60.19(17) -101_444 1_555 n
Mg1 Li2 Mg3 120.815(24) -101_444 2_555 n
Mg1 Li2 Mg3 89.53(4) -101_444 3_565 n
Mg1 Li2 O1 88.68(11) -101_444 2_555 n
Mg1 Li2 O1 137.35(17) -101_444 3_565 n
Mg1 Li2 O2 44.03(15) -101_656 1_555 n
Mg1 Li2 O2 137.96(32) -101_656 204_565 n
Mg1 Li2 O2 91.61(24) -101_656 -201_666 n
Mg2 Li2 Mg2 123.4(6) -4_645 -101_554 n
Mg2 Li2 Mg3 61.72(30) -4_545 1_555 n
Mg2 Li2 Mg3 177.8(4) -4_545 2_555 n
Mg2 Li2 Mg3 58.74(16) -4_545 3_565 n
Mg2 Li2 O1 130.87(22) -4_545 2_555 n
Mg2 Li2 O1 91.42(16) -4_545 3_565 n
Mg2 Li2 O2 46.26(11) -4_757 1_555 n
Mg2 Li2 O2 135.6(4) -4_757 204_565 n
Mg2 Li2 O2 46.46(19) -4_757 -201_666 n
Mg2 Li2 Mg3 61.72(30) -101_454 1_555 n
Mg2 Li2 Mg3 58.74(16) -101_454 2_555 n
Mg2 Li2 Mg3 177.8(4) -101_454 3_565 n
Mg2 Li2 O1 91.42(16) -101_454 2_555 n
Mg2 Li2 O1 130.87(22) -101_454 3_565 n
Mg2 Li2 O2 135.6(4) -101_666 1_555 n
Mg2 Li2 O2 46.26(11) -101_666 204_565 n
Mg2 Li2 O2 92.60(35) -101_666 -201_666 n
Mg3 Li2 Mg3 120.46(14) 1_555 2_555 n
Mg3 Li2 Mg3 120.46(14) 1_555 3_565 n
Mg3 Li2 O1 135.78(16) 1_555 2_555 n
Mg3 Li2 O1 135.78(16) 1_555 3_565 n
Mg3 Li2 O2 91.36(31) 1_555 1_555 n
Mg3 Li2 O2 91.36(31) 1_555 204_565 n
Mg3 Li2 O2 47.24(17) 1_555 -201_666 n
Mg3 Li2 Mg3 119.08(29) 2_555 3_565 n
Mg3 Li2 O1 47.83(16) 2_555 2_555 n
Mg3 Li2 O1 86.84(24) 2_555 3_565 n
Mg3 Li2 O2 132.51(31) 2_555 1_555 n
Mg3 Li2 O2 45.58(15) 2_555 204_565 n
Mg3 Li2 O2 134.71(12) 2_555 -201_666 n
Mg3 Li2 O1 86.84(24) 3_565 2_555 n
Mg3 Li2 O1 47.83(16) 3_565 3_565 n
Mg3 Li2 O2 45.58(15) 3_565 1_555 n
Mg3 Li2 O2 132.51(31) 3_565 204_565 n
Mg3 Li2 O2 89.13(10) 3_565 -201_666 n
O1 Li2 O1 88.45(33) 2_555 3_565 n
O1 Li2 O2 84.69(25) 2_555 1_555 n
O1 Li2 O2 93.35(27) 2_555 204_565 n
O1 Li2 O2 175.96(26) 2_555 -201_666 n
O1 Li2 O2 93.35(27) 3_565 1_555 n
O1 Li2 O2 84.69(25) 3_565 204_565 n
O1 Li2 O2 88.60(11) 3_565 -201_666 n
O2 Li2 O2 177.3(6) 1_555 204_565 n
O2 Li2 O2 92.72(24) 1_555 -201_666 n
O2 Li2 O2 89.13(23) 204_565 -201_666 n
Li1 Li3 Li1 88.16(8) -4_565 102_554 n
Li1 Li3 Li1 120.05(5) -4_565 103_554 n
Li1 Li3 Li1 122.10(14) -4_565 -101_454 n
Li1 Li3 Li2 61.05(7) -4_555 1_555 n
Li1 Li3 Li2 90.98(10) -4_555 -4_545 n
Li1 Li3 Li2 178.49(15) -4_555 102_544 n
Li1 Li3 Li2 59.41(17) -4_555 103_564 n
Li1 Li3 Li2 59.48(5) -4_555 -101_454 n
Li1 Li3 Li2 118.95(7) -4_555 -102_454 n
Li1 Li3 Mg1 0.0 -4_655 -4_655 n
Li1 Li3 Mg1 88.16(8) -4_655 102_554 n
Li1 Li3 Mg1 120.05(5) -4_655 103_554 n
Li1 Li3 Mg1 122.10(14) -4_655 -101_544 n
Li1 Li3 Mg2 61.05(7) -4_655 1_555 n
Li1 Li3 Mg2 90.98(10) -4_655 -4_645 n
Li1 Li3 Mg2 178.49(15) -4_655 102_544 n
Li1 Li3 Mg2 59.41(17) -4_655 103_564 n
Li1 Li3 Mg2 59.48(5) -4_655 -101_554 n
Li1 Li3 Mg2 118.95(7) -4_655 -102_554 n
Li1 Li3 O1 135.92(4) -4_555 1_555 n
Li1 Li3 O1 44.08(4) -4_555 -102_454 n
Li1 Li3 O2 88.31(10) -4_767 202_554 n
Li1 Li3 O2 133.91(10) -4_767 203_464 n
Li1 Li3 O2 45.77(10) -4_767 -201_666 n
Li1 Li3 Li1 122.10(14) 102_554 103_554 n
Li1 Li3 Li1 120.05(5) 102_554 -101_454 n
Li1 Li3 Li2 118.95(7) 102_554 1_555 n
Li1 Li3 Li2 178.49(15) 102_554 -4_545 n
Li1 Li3 Li2 90.98(10) 102_554 102_544 n
Li1 Li3 Li2 59.48(5) 102_554 103_564 n
Li1 Li3 Li2 59.41(17) 102_554 -101_454 n
Li1 Li3 Li2 61.05(7) 102_554 -102_454 n
Li1 Li3 Mg1 88.16(8) 102_554 -4_655 n
Li1 Li3 Mg1 0.0 102_554 102_554 n
Li1 Li3 Mg1 122.10(14) 102_554 103_554 n
Li1 Li3 Mg1 120.05(5) 102_554 -101_544 n
Li1 Li3 Mg2 118.95(7) 102_554 1_555 n
Li1 Li3 Mg2 178.49(15) 102_554 -4_645 n
Li1 Li3 Mg2 90.98(10) 102_554 102_544 n
Li1 Li3 Mg2 59.48(5) 102_554 103_564 n
Li1 Li3 Mg2 59.41(17) 102_554 -101_554 n
Li1 Li3 Mg2 61.05(7) 102_554 -102_554 n
Li1 Li3 O1 135.92(4) 102_554 1_555 n
Li1 Li3 O1 44.08(4) 102_554 -102_454 n
Li1 Li3 O2 91.92(10) 102_554 202_554 n
Li1 Li3 O2 45.77(10) 102_554 203_464 n
Li1 Li3 O2 133.91(10) 102_554 -201_666 n
Li1 Li3 Li1 88.16(8) 103_554 -101_454 n
Li1 Li3 Li2 118.95(7) 103_554 1_555 n
Li1 Li3 Li2 59.41(17) 103_554 -4_545 n
Li1 Li3 Li2 59.48(5) 103_554 102_544 n
Li1 Li3 Li2 90.98(10) 103_554 103_564 n
Li1 Li3 Li2 178.49(15) 103_554 -101_454 n
Li1 Li3 Li2 61.05(7) 103_554 -102_454 n
Li1 Li3 Mg1 120.05(5) 103_554 -4_655 n
Li1 Li3 Mg1 122.10(14) 103_554 102_554 n
Li1 Li3 Mg1 0.0 103_554 103_554 n
Li1 Li3 Mg1 88.16(8) 103_554 -101_544 n
Li1 Li3 Mg2 118.95(7) 103_554 1_555 n
Li1 Li3 Mg2 59.41(17) 103_554 -4_645 n
Li1 Li3 Mg2 59.48(5) 103_554 102_544 n
Li1 Li3 Mg2 90.98(10) 103_554 103_564 n
Li1 Li3 Mg2 178.49(15) 103_554 -101_554 n
Li1 Li3 Mg2 61.05(7) 103_554 -102_554 n
Li1 Li3 O1 44.08(4) 103_554 1_555 n
Li1 Li3 O1 135.92(4) 103_554 -102_454 n
Li1 Li3 O2 45.77(10) 103_554 202_554 n
Li1 Li3 O2 91.92(10) 103_554 203_464 n
Li1 Li3 O2 88.31(10) 103_554 -201_666 n
Li1 Li3 Li2 61.05(7) -101_444 1_555 n
Li1 Li3 Li2 59.48(5) -101_444 -4_545 n
Li1 Li3 Li2 59.41(17) -101_444 102_544 n
Li1 Li3 Li2 178.49(15) -101_444 103_564 n
Li1 Li3 Li2 90.98(10) -101_444 -101_454 n
Li1 Li3 Li2 118.95(7) -101_444 -102_454 n
Li1 Li3 Mg1 122.10(14) -101_544 -4_655 n
Li1 Li3 Mg1 120.05(5) -101_544 102_554 n
Li1 Li3 Mg1 88.16(8) -101_544 103_554 n
Li1 Li3 Mg1 0.0 -101_544 -101_544 n
Li1 Li3 Mg2 61.05(7) -101_544 1_555 n
Li1 Li3 Mg2 59.48(5) -101_544 -4_645 n
Li1 Li3 Mg2 59.41(17) -101_544 102_544 n
Li1 Li3 Mg2 178.49(15) -101_544 103_564 n
Li1 Li3 Mg2 90.98(10) -101_544 -101_554 n
Li1 Li3 Mg2 118.95(7) -101_544 -102_554 n
Li1 Li3 O1 44.08(4) -101_444 1_555 n
Li1 Li3 O1 135.92(4) -101_444 -102_454 n
Li1 Li3 O2 133.91(10) -101_656 202_554 n
Li1 Li3 O2 88.31(10) -101_656 203_464 n
Li1 Li3 O2 91.92(10) -101_656 -201_666 n
Li2 Li3 Li2 59.54(14) 1_555 -4_545 n
Li2 Li3 Li2 120.46(14) 1_555 102_544 n
Li2 Li3 Li2 120.46(14) 1_555 103_564 n
Li2 Li3 Li2 59.54(14) 1_555 -101_454 n
Li2 Li3 Li2 180.0 1_555 -102_454 n
Li2 Li3 Mg1 61.05(7) 1_555 -4_655 n
Li2 Li3 Mg1 118.95(7) 1_555 102_554 n
Li2 Li3 Mg1 118.95(7) 1_555 103_554 n
Li2 Li3 Mg1 61.05(7) 1_555 -101_544 n
Li2 Li3 Mg2 0.0 1_555 1_555 n
Li2 Li3 Mg2 59.54(14) 1_555 -4_645 n
Li2 Li3 Mg2 120.46(14) 1_555 102_544 n
Li2 Li3 Mg2 120.46(14) 1_555 103_564 n
Li2 Li3 Mg2 59.54(14) 1_555 -101_554 n
Li2 Li3 Mg2 180.0 1_555 -102_554 n
Li2 Li3 O1 90.0 1_555 1_555 n
Li2 Li3 O1 90.0 1_555 -102_454 n
Li2 Li3 O2 133.31(11) 1_555 202_554 n
Li2 Li3 O2 133.31(11) 1_555 203_464 n
Li2 Li3 O2 46.69(11) 1_555 -201_666 n
Li2 Li3 Li2 89.91(17) -4_545 102_544 n
Li2 Li3 Li2 121.03(10) -4_545 103_564 n
Li2 Li3 Li2 119.08(29) -4_545 -101_454 n
Li2 Li3 Li2 120.46(14) -4_545 -102_454 n
Li2 Li3 Mg1 90.98(10) -4_645 -4_655 n
Li2 Li3 Mg1 178.49(15) -4_645 102_554 n
Li2 Li3 Mg1 59.41(17) -4_645 103_554 n
Li2 Li3 Mg1 59.48(5) -4_645 -101_544 n
Li2 Li3 Mg2 59.54(14) -4_645 1_555 n
Li2 Li3 Mg2 0.0 -4_645 -4_645 n
Li2 Li3 Mg2 89.91(17) -4_645 102_544 n
Li2 Li3 Mg2 121.03(10) -4_645 103_564 n
Li2 Li3 Mg2 119.08(29) -4_645 -101_554 n
Li2 Li3 Mg2 120.46(14) -4_645 -102_554 n
Li2 Li3 O1 44.95(8) -4_545 1_555 n
Li2 Li3 O1 135.05(8) -4_545 -102_454 n
Li2 Li3 O2 89.29(13) -4_757 202_554 n
Li2 Li3 O2 135.06(12) -4_757 203_464 n
Li2 Li3 O2 45.26(12) -4_757 -201_666 n
Li2 Li3 Li2 119.08(29) 102_544 103_564 n
Li2 Li3 Li2 121.03(10) 102_544 -101_454 n
Li2 Li3 Li2 59.54(14) 102_544 -102_454 n
Li2 Li3 Mg1 178.49(15) 102_544 -4_655 n
Li2 Li3 Mg1 90.98(10) 102_544 102_554 n
Li2 Li3 Mg1 59.48(5) 102_544 103_554 n
Li2 Li3 Mg1 59.41(17) 102_544 -101_544 n
Li2 Li3 Mg2 120.46(14) 102_544 1_555 n
Li2 Li3 Mg2 89.91(17) 102_544 -4_645 n
Li2 Li3 Mg2 0.0 102_544 102_544 n
Li2 Li3 Mg2 119.08(29) 102_544 103_564 n
Li2 Li3 Mg2 121.03(10) 102_544 -101_554 n
Li2 Li3 Mg2 59.54(14) 102_544 -102_554 n
Li2 Li3 O1 44.95(8) 102_544 1_555 n
Li2 Li3 O1 135.05(8) 102_544 -102_454 n
Li2 Li3 O2 90.48(13) 102_544 202_554 n
Li2 Li3 O2 45.26(12) 102_544 203_464 n
Li2 Li3 O2 135.06(12) 102_544 -201_666 n
Li2 Li3 Li2 89.91(17) 103_564 -101_454 n
Li2 Li3 Li2 59.54(14) 103_564 -102_454 n
Li2 Li3 Mg1 59.41(17) 103_564 -4_655 n
Li2 Li3 Mg1 59.48(5) 103_564 102_554 n
Li2 Li3 Mg1 90.98(10) 103_564 103_554 n
Li2 Li3 Mg1 178.49(15) 103_564 -101_544 n
Li2 Li3 Mg2 120.46(14) 103_564 1_555 n
Li2 Li3 Mg2 121.03(10) 103_564 -4_645 n
Li2 Li3 Mg2 119.08(29) 103_564 102_544 n
Li2 Li3 Mg2 0.0 103_564 103_564 n
Li2 Li3 Mg2 89.91(17) 103_564 -101_554 n
Li2 Li3 Mg2 59.54(14) 103_564 -102_554 n
Li2 Li3 O1 135.05(8) 103_564 1_555 n
Li2 Li3 O1 44.95(8) 103_564 -102_454 n
Li2 Li3 O2 45.26(12) 103_564 202_554 n
Li2 Li3 O2 90.48(13) 103_564 203_464 n
Li2 Li3 O2 89.29(13) 103_564 -201_666 n
Li2 Li3 Li2 120.46(14) -101_454 -102_454 n
Li2 Li3 Mg1 59.48(5) -101_554 -4_655 n
Li2 Li3 Mg1 59.41(17) -101_554 102_554 n
Li2 Li3 Mg1 178.49(15) -101_554 103_554 n
Li2 Li3 Mg1 90.98(10) -101_554 -101_544 n
Li2 Li3 Mg2 59.54(14) -101_554 1_555 n
Li2 Li3 Mg2 119.08(29) -101_554 -4_645 n
Li2 Li3 Mg2 121.03(10) -101_554 102_544 n
Li2 Li3 Mg2 89.91(17) -101_554 103_564 n
Li2 Li3 Mg2 0.0 -101_554 -101_554 n
Li2 Li3 Mg2 120.46(14) -101_554 -102_554 n
Li2 Li3 O1 135.05(8) -101_454 1_555 n
Li2 Li3 O1 44.95(8) -101_454 -102_454 n
Li2 Li3 O2 135.06(12) -101_666 202_554 n
Li2 Li3 O2 89.29(13) -101_666 203_464 n
Li2 Li3 O2 90.48(13) -101_666 -201_666 n
Li2 Li3 Mg1 118.95(7) -102_554 -4_655 n
Li2 Li3 Mg1 61.05(7) -102_554 102_554 n
Li2 Li3 Mg1 61.05(7) -102_554 103_554 n
Li2 Li3 Mg1 118.95(7) -102_554 -101_544 n
Li2 Li3 Mg2 180.0 -102_554 1_555 n
Li2 Li3 Mg2 120.46(14) -102_554 -4_645 n
Li2 Li3 Mg2 59.54(14) -102_554 102_544 n
Li2 Li3 Mg2 59.54(14) -102_554 103_564 n
Li2 Li3 Mg2 120.46(14) -102_554 -101_554 n
Li2 Li3 Mg2 0.0 -102_554 -102_554 n
Li2 Li3 O1 90.0 -102_454 1_555 n
Li2 Li3 O1 90.0 -102_454 -102_454 n
Li2 Li3 O2 46.69(11) -102_666 202_554 n
Li2 Li3 O2 46.69(11) -102_666 203_464 n
Li2 Li3 O2 133.31(11) -102_666 -201_666 n
Mg1 Li3 Mg1 88.16(8) -4_655 102_554 n
Mg1 Li3 Mg1 120.05(5) -4_655 103_554 n
Mg1 Li3 Mg1 122.10(14) -4_655 -101_544 n
Mg1 Li3 Mg2 61.05(7) -4_655 1_555 n
Mg1 Li3 Mg2 90.98(10) -4_655 -4_645 n
Mg1 Li3 Mg2 178.49(15) -4_655 102_544 n
Mg1 Li3 Mg2 59.41(17) -4_655 103_564 n
Mg1 Li3 Mg2 59.48(5) -4_655 -101_554 n
Mg1 Li3 Mg2 118.95(7) -4_655 -102_554 n
Mg1 Li3 O1 135.92(4) -4_555 1_555 n
Mg1 Li3 O1 44.08(4) -4_555 -102_454 n
Mg1 Li3 O2 88.31(10) -4_767 202_554 n
Mg1 Li3 O2 133.91(10) -4_767 203_464 n
Mg1 Li3 O2 45.77(10) -4_767 -201_666 n
Mg1 Li3 Mg1 122.10(14) 102_554 103_554 n
Mg1 Li3 Mg1 120.05(5) 102_554 -101_544 n
Mg1 Li3 Mg2 118.95(7) 102_554 1_555 n
Mg1 Li3 Mg2 178.49(15) 102_554 -4_645 n
Mg1 Li3 Mg2 90.98(10) 102_554 102_544 n
Mg1 Li3 Mg2 59.48(5) 102_554 103_564 n
Mg1 Li3 Mg2 59.41(17) 102_554 -101_554 n
Mg1 Li3 Mg2 61.05(7) 102_554 -102_554 n
Mg1 Li3 O1 135.92(4) 102_554 1_555 n
Mg1 Li3 O1 44.08(4) 102_554 -102_454 n
Mg1 Li3 O2 91.92(10) 102_554 202_554 n
Mg1 Li3 O2 45.77(10) 102_554 203_464 n
Mg1 Li3 O2 133.91(10) 102_554 -201_666 n
Mg1 Li3 Mg1 88.16(8) 103_554 -101_544 n
Mg1 Li3 Mg2 118.95(7) 103_554 1_555 n
Mg1 Li3 Mg2 59.41(17) 103_554 -4_645 n
Mg1 Li3 Mg2 59.48(5) 103_554 102_544 n
Mg1 Li3 Mg2 90.98(10) 103_554 103_564 n
Mg1 Li3 Mg2 178.49(15) 103_554 -101_554 n
Mg1 Li3 Mg2 61.05(7) 103_554 -102_554 n
Mg1 Li3 O1 44.08(4) 103_554 1_555 n
Mg1 Li3 O1 135.92(4) 103_554 -102_454 n
Mg1 Li3 O2 45.77(10) 103_554 202_554 n
Mg1 Li3 O2 91.92(10) 103_554 203_464 n
Mg1 Li3 O2 88.31(10) 103_554 -201_666 n
Mg1 Li3 Mg2 61.05(7) -101_544 1_555 n
Mg1 Li3 Mg2 59.48(5) -101_544 -4_645 n
Mg1 Li3 Mg2 59.41(17) -101_544 102_544 n
Mg1 Li3 Mg2 178.49(15) -101_544 103_564 n
Mg1 Li3 Mg2 90.98(10) -101_544 -101_554 n
Mg1 Li3 Mg2 118.95(7) -101_544 -102_554 n
Mg1 Li3 O1 44.08(4) -101_444 1_555 n
Mg1 Li3 O1 135.92(4) -101_444 -102_454 n
Mg1 Li3 O2 133.91(10) -101_656 202_554 n
Mg1 Li3 O2 88.31(10) -101_656 203_464 n
Mg1 Li3 O2 91.92(10) -101_656 -201_666 n
Mg2 Li3 Mg2 59.54(14) 1_555 -4_645 n
Mg2 Li3 Mg2 120.46(14) 1_555 102_544 n
Mg2 Li3 Mg2 120.46(14) 1_555 103_564 n
Mg2 Li3 Mg2 59.54(14) 1_555 -101_554 n
Mg2 Li3 Mg2 180.0 1_555 -102_554 n
Mg2 Li3 O1 90.0 1_555 1_555 n
Mg2 Li3 O1 90.0 1_555 -102_454 n
Mg2 Li3 O2 133.31(11) 1_555 202_554 n
Mg2 Li3 O2 133.31(11) 1_555 203_464 n
Mg2 Li3 O2 46.69(11) 1_555 -201_666 n
Mg2 Li3 Mg2 89.91(17) -4_645 102_544 n
Mg2 Li3 Mg2 121.03(10) -4_645 103_564 n
Mg2 Li3 Mg2 119.08(29) -4_645 -101_554 n
Mg2 Li3 Mg2 120.46(14) -4_645 -102_554 n
Mg2 Li3 O1 44.95(8) -4_545 1_555 n
Mg2 Li3 O1 135.05(8) -4_545 -102_454 n
Mg2 Li3 O2 89.29(13) -4_757 202_554 n
Mg2 Li3 O2 135.06(12) -4_757 203_464 n
Mg2 Li3 O2 45.26(12) -4_757 -201_666 n
Mg2 Li3 Mg2 119.08(29) 102_544 103_564 n
Mg2 Li3 Mg2 121.03(10) 102_544 -101_554 n
Mg2 Li3 Mg2 59.54(14) 102_544 -102_554 n
Mg2 Li3 O1 44.95(8) 102_544 1_555 n
Mg2 Li3 O1 135.05(8) 102_544 -102_454 n
Mg2 Li3 O2 90.48(13) 102_544 202_554 n
Mg2 Li3 O2 45.26(12) 102_544 203_464 n
Mg2 Li3 O2 135.06(12) 102_544 -201_666 n
Mg2 Li3 Mg2 89.91(17) 103_564 -101_554 n
Mg2 Li3 Mg2 59.54(14) 103_564 -102_554 n
Mg2 Li3 O1 135.05(8) 103_564 1_555 n
Mg2 Li3 O1 44.95(8) 103_564 -102_454 n
Mg2 Li3 O2 45.26(12) 103_564 202_554 n
Mg2 Li3 O2 90.48(13) 103_564 203_464 n
Mg2 Li3 O2 89.29(13) 103_564 -201_666 n
Mg2 Li3 Mg2 120.46(14) -101_554 -102_554 n
Mg2 Li3 O1 135.05(8) -101_454 1_555 n
Mg2 Li3 O1 44.95(8) -101_454 -102_454 n
Mg2 Li3 O2 135.06(12) -101_666 202_554 n
Mg2 Li3 O2 89.29(13) -101_666 203_464 n
Mg2 Li3 O2 90.48(13) -101_666 -201_666 n
Mg2 Li3 O1 90.0 -102_454 1_555 n
Mg2 Li3 O1 90.0 -102_454 -102_454 n
Mg2 Li3 O2 46.69(11) -102_666 202_554 n
Mg2 Li3 O2 46.69(11) -102_666 203_464 n
Mg2 Li3 O2 133.31(11) -102_666 -201_666 n
O1 Li3 O1 179.9604 1_555 -102_454 n
O1 Li3 O2 89.84(9) 1_555 202_554 n
O1 Li3 O2 90.16(9) 1_555 203_464 n
O1 Li3 O2 90.16(9) 1_555 -201_666 n
O1 Li3 O2 90.16(9) -102_666 202_554 n
O1 Li3 O2 89.84(9) -102_666 203_464 n
O1 Li3 O2 89.84(9) -102_666 -201_666 n
O2 Li3 O2 93.37(22) 202_554 203_464 n
O2 Li3 O2 86.63(22) 202_554 -201_666 n
O2 Li3 O2 179.6829(10) 203_464 -201_666 n
Os Mg1 Os 122.10(14) 2_555 3_555 n
Os Mg1 Li1 177.66(21) 2_555 -4_555 n
Os Mg1 Li1 60.24(6) 2_555 -101_454 n
Os Mg1 Li2 61.05(7) 2_555 -2_455 n
Os Mg1 Li2 88.65(8) 2_555 -4_545 n
Os Mg1 Li2 61.01(9) 2_555 104_343 n
Os Mg1 Li2 120.94(10) 2_555 104_443 n
Os Mg1 Li2 120.32(5) 2_555 -101_444 n
Os Mg1 Li3 91.84(8) 2_555 2_545 n
Os Mg1 Li3 59.95(5) 2_555 3_565 n
Os Mg1 Mg1 177.66(21) 2_555 -4_645 n
Os Mg1 Mg1 60.24(6) 2_555 -101_544 n
Os Mg1 Mg2 61.05(7) 2_555 -2_555 n
Os Mg1 Mg2 88.65(8) 2_555 -4_645 n
Os Mg1 Mg2 61.01(9) 2_555 104_443 n
Os Mg1 Mg2 120.94(10) 2_555 104_543 n
Os Mg1 Mg2 120.32(5) 2_555 -101_544 n
Os Mg1 Mg3 91.84(8) 2_555 2_545 n
Os Mg1 Mg3 59.95(5) 2_555 3_565 n
Os Mg1 O1 93.32(16) 2_555 -4_545 n
Os Mg1 O1 43.05(14) 2_555 -101_444 n
Os Mg1 O2 43.27(13) 2_555 1_555 n
Os Mg1 O2 134.13(11) 2_555 -4_757 n
Os Mg1 O2 91.14(11) 2_555 -101_656 n
Os Mg1 Li1 60.24(6) 3_555 -4_555 n
Os Mg1 Li1 177.66(21) 3_555 -101_454 n
Os Mg1 Li2 61.05(7) 3_555 -2_455 n
Os Mg1 Li2 120.32(5) 3_555 -4_545 n
Os Mg1 Li2 120.94(10) 3_555 104_343 n
Os Mg1 Li2 61.01(9) 3_555 104_443 n
Os Mg1 Li2 88.65(8) 3_555 -101_444 n
Os Mg1 Li3 59.95(5) 3_555 2_545 n
Os Mg1 Li3 91.84(8) 3_555 3_565 n
Os Mg1 Mg1 60.24(6) 3_555 -4_645 n
Os Mg1 Mg1 177.66(21) 3_555 -101_544 n
Os Mg1 Mg2 61.05(7) 3_555 -2_555 n
Os Mg1 Mg2 120.32(5) 3_555 -4_645 n
Os Mg1 Mg2 120.94(10) 3_555 104_443 n
Os Mg1 Mg2 61.01(9) 3_555 104_543 n
Os Mg1 Mg2 88.65(8) 3_555 -101_544 n
Os Mg1 Mg3 59.95(5) 3_555 2_545 n
Os Mg1 Mg3 91.84(8) 3_555 3_565 n
Os Mg1 O1 43.05(14) 3_555 -4_545 n
Os Mg1 O1 93.32(16) 3_555 -101_444 n
Os Mg1 O2 138.27(19) 3_555 1_555 n
Os Mg1 O2 91.14(11) 3_555 -4_757 n
Os Mg1 O2 134.13(11) 3_555 -101_656 n
Li1 Mg1 Li1 117.41(27) -4_555 -101_454 n
Li1 Mg1 Li2 121.29(14) -4_545 -2_455 n
Li1 Mg1 Li2 89.99(16) -4_545 -4_545 n
Li1 Mg1 Li2 118.15(13) -4_545 104_343 n
Li1 Mg1 Li2 59.76(10) -4_545 104_443 n
Li1 Mg1 Li2 58.92(9) -4_545 -101_444 n
Li1 Mg1 Li3 89.496(35) -4_657 2_545 n
Li1 Mg1 Li3 120.772(15) -4_657 3_565 n
Li1 Mg1 Mg1 0.0 -4_645 -4_645 n
Li1 Mg1 Mg1 117.41(27) -4_645 -101_544 n
Li1 Mg1 Mg2 121.29(14) -4_645 -2_555 n
Li1 Mg1 Mg2 89.99(16) -4_645 -4_645 n
Li1 Mg1 Mg2 118.15(13) -4_645 104_443 n
Li1 Mg1 Mg2 59.76(10) -4_645 104_543 n
Li1 Mg1 Mg2 58.92(9) -4_645 -101_544 n
Li1 Mg1 Mg3 89.496(35) -4_545 2_545 n
Li1 Mg1 Mg3 120.772(15) -4_545 3_565 n
Li1 Mg1 O1 88.62(10) -4_545 -4_545 n
Li1 Mg1 O1 138.25(15) -4_545 -101_444 n
Li1 Mg1 O2 135.25(24) -4_757 1_555 n
Li1 Mg1 O2 44.39(13) -4_757 -4_757 n
Li1 Mg1 O2 86.91(18) -4_757 -101_656 n
Li1 Mg1 Li2 121.29(14) -101_444 -2_455 n
Li1 Mg1 Li2 58.92(9) -101_444 -4_545 n
Li1 Mg1 Li2 59.76(10) -101_444 104_343 n
Li1 Mg1 Li2 118.15(13) -101_444 104_443 n
Li1 Mg1 Li2 89.99(16) -101_444 -101_444 n
Li1 Mg1 Li3 120.772(15) -101_556 2_545 n
Li1 Mg1 Li3 89.496(35) -101_556 3_565 n
Li1 Mg1 Mg1 117.41(27) -101_544 -4_645 n
Li1 Mg1 Mg1 0.0 -101_544 -101_544 n
Li1 Mg1 Mg2 121.29(14) -101_544 -2_555 n
Li1 Mg1 Mg2 58.92(9) -101_544 -4_645 n
Li1 Mg1 Mg2 59.76(10) -101_544 104_443 n
Li1 Mg1 Mg2 118.15(13) -101_544 104_543 n
Li1 Mg1 Mg2 89.99(16) -101_544 -101_544 n
Li1 Mg1 Mg3 120.772(15) -101_444 2_545 n
Li1 Mg1 Mg3 89.496(35) -101_444 3_565 n
Li1 Mg1 O1 138.25(15) -101_444 -4_545 n
Li1 Mg1 O1 88.62(10) -101_444 -101_444 n
Li1 Mg1 O2 43.15(11) -101_656 1_555 n
Li1 Mg1 O2 86.91(18) -101_656 -4_757 n
Li1 Mg1 O2 44.39(13) -101_656 -101_656 n
Li2 Mg1 Li2 119.81(17) -2_455 -4_545 n
Li2 Mg1 Li2 91.75(17) -2_455 104_343 n
Li2 Mg1 Li2 91.75(17) -2_455 104_443 n
Li2 Mg1 Li2 119.81(17) -2_455 -101_444 n
Li2 Mg1 Li3 61.05(7) -2_567 2_545 n
Li2 Mg1 Li3 61.05(7) -2_567 3_565 n
Li2 Mg1 Mg1 121.29(14) -2_555 -4_645 n
Li2 Mg1 Mg1 121.29(14) -2_555 -101_544 n
Li2 Mg1 Mg2 0.0 -2_555 -2_555 n
Li2 Mg1 Mg2 119.81(17) -2_555 -4_645 n
Li2 Mg1 Mg2 91.75(17) -2_555 104_443 n
Li2 Mg1 Mg2 91.75(17) -2_555 104_543 n
Li2 Mg1 Mg2 119.81(17) -2_555 -101_544 n
Li2 Mg1 Mg3 61.05(7) -2_455 2_545 n
Li2 Mg1 Mg3 61.05(7) -2_455 3_565 n
Li2 Mg1 O1 45.98(8) -2_455 -4_545 n
Li2 Mg1 O1 45.98(8) -2_455 -101_444 n
Li2 Mg1 O2 91.07(20) -2_667 1_555 n
Li2 Mg1 O2 137.71(12) -2_667 -4_757 n
Li2 Mg1 O2 137.71(12) -2_667 -101_656 n
Li2 Mg1 Li2 118.69(8) -4_545 104_343 n
Li2 Mg1 Li2 59.31(14) -4_545 104_443 n
Li2 Mg1 Li2 120.38(35) -4_545 -101_444 n
Li2 Mg1 Li3 179.14(22) -4_657 2_545 n
Li2 Mg1 Li3 58.76(15) -4_657 3_565 n
Li2 Mg1 Mg1 89.99(16) -4_645 -4_645 n
Li2 Mg1 Mg1 58.92(9) -4_645 -101_544 n
Li2 Mg1 Mg2 119.81(17) -4_645 -2_555 n
Li2 Mg1 Mg2 0.0 -4_645 -4_645 n
Li2 Mg1 Mg2 118.69(8) -4_645 104_443 n
Li2 Mg1 Mg2 59.31(14) -4_645 104_543 n
Li2 Mg1 Mg2 120.38(35) -4_645 -101_544 n
Li2 Mg1 Mg3 179.14(22) -4_545 2_545 n
Li2 Mg1 Mg3 58.76(15) -4_545 3_565 n
Li2 Mg1 O1 91.47(15) -4_545 -4_545 n
Li2 Mg1 O1 131.70(16) -4_545 -101_444 n
Li2 Mg1 O2 45.44(13) -4_757 1_555 n
Li2 Mg1 O2 45.65(14) -4_757 -4_757 n
Li2 Mg1 O2 87.91(18) -4_757 -101_656 n
Li2 Mg1 Li2 176.50(35) 104_343 104_443 n
Li2 Mg1 Li2 59.31(14) 104_343 -101_444 n
Li2 Mg1 Li3 61.01(9) 104_455 2_545 n
Li2 Mg1 Li3 120.94(10) 104_455 3_565 n
Li2 Mg1 Mg1 118.15(13) 104_443 -4_645 n
Li2 Mg1 Mg1 59.76(10) 104_443 -101_544 n
Li2 Mg1 Mg2 91.75(17) 104_443 -2_555 n
Li2 Mg1 Mg2 118.69(8) 104_443 -4_645 n
Li2 Mg1 Mg2 0.0 104_443 104_443 n
Li2 Mg1 Mg2 176.50(35) 104_443 104_543 n
Li2 Mg1 Mg2 59.31(14) 104_443 -101_544 n
Li2 Mg1 Mg3 61.01(9) 104_343 2_545 n
Li2 Mg1 Mg3 120.94(10) 104_343 3_565 n
Li2 Mg1 O1 137.58(21) 104_343 -4_545 n
Li2 Mg1 O1 45.91(17) 104_343 -101_444 n
Li2 Mg1 O2 87.73(9) 104_555 1_555 n
Li2 Mg1 O2 130.54(24) 104_555 -4_757 n
Li2 Mg1 O2 45.96(17) 104_555 -101_656 n
Li2 Mg1 Li2 118.69(8) 104_443 -101_444 n
Li2 Mg1 Li3 120.94(10) 104_555 2_545 n
Li2 Mg1 Li3 61.01(9) 104_555 3_565 n
Li2 Mg1 Mg1 59.76(10) 104_543 -4_645 n
Li2 Mg1 Mg1 118.15(13) 104_543 -101_544 n
Li2 Mg1 Mg2 91.75(17) 104_543 -2_555 n
Li2 Mg1 Mg2 59.31(14) 104_543 -4_645 n
Li2 Mg1 Mg2 176.50(35) 104_543 104_443 n
Li2 Mg1 Mg2 0.0 104_543 104_543 n
Li2 Mg1 Mg2 118.69(8) 104_543 -101_544 n
Li2 Mg1 Mg3 120.94(10) 104_443 2_545 n
Li2 Mg1 Mg3 61.01(9) 104_443 3_565 n
Li2 Mg1 O1 45.91(17) 104_443 -4_545 n
Li2 Mg1 O1 137.58(21) 104_443 -101_444 n
Li2 Mg1 O2 92.20(9) 104_655 1_555 n
Li2 Mg1 O2 45.96(17) 104_655 -4_757 n
Li2 Mg1 O2 130.54(24) 104_655 -101_656 n
Li2 Mg1 Li3 58.76(15) -101_556 2_545 n
Li2 Mg1 Li3 179.14(22) -101_556 3_565 n
Li2 Mg1 Mg1 58.92(9) -101_544 -4_645 n
Li2 Mg1 Mg1 89.99(16) -101_544 -101_544 n
Li2 Mg1 Mg2 119.81(17) -101_544 -2_555 n
Li2 Mg1 Mg2 120.38(35) -101_544 -4_645 n
Li2 Mg1 Mg2 59.31(14) -101_544 104_443 n
Li2 Mg1 Mg2 118.69(8) -101_544 104_543 n
Li2 Mg1 Mg2 0.0 -101_544 -101_544 n
Li2 Mg1 Mg3 58.76(15) -101_444 2_545 n
Li2 Mg1 Mg3 179.14(22) -101_444 3_565 n
Li2 Mg1 O1 131.70(16) -101_444 -4_545 n
Li2 Mg1 O1 91.47(15) -101_444 -101_444 n
Li2 Mg1 O2 133.08(22) -101_656 1_555 n
Li2 Mg1 O2 87.91(18) -101_656 -4_757 n
Li2 Mg1 O2 45.65(14) -101_656 -101_656 n
Li3 Mg1 Li3 122.10(14) 2_545 3_565 n
Li3 Mg1 Mg1 89.496(35) 2_545 -4_645 n
Li3 Mg1 Mg1 120.772(15) 2_545 -101_544 n
Li3 Mg1 Mg2 61.05(7) 2_545 -2_555 n
Li3 Mg1 Mg2 179.14(22) 2_545 -4_645 n
Li3 Mg1 Mg2 61.01(9) 2_545 104_443 n
Li3 Mg1 Mg2 120.94(10) 2_545 104_543 n
Li3 Mg1 Mg2 58.76(15) 2_545 -101_544 n
Li3 Mg1 Mg3 0.0 2_545 2_545 n
Li3 Mg1 Mg3 122.10(14) 2_545 3_565 n
Li3 Mg1 O1 89.20(14) 2_545 -4_545 n
Li3 Mg1 O1 48.79(14) 2_545 -101_444 n
Li3 Mg1 O2 135.01(18) 2_545 1_555 n
Li3 Mg1 O2 133.80(11) 2_545 -4_757 n
Li3 Mg1 O2 91.37(10) 2_545 -101_656 n
Li3 Mg1 Mg1 120.772(15) 3_565 -4_645 n
Li3 Mg1 Mg1 89.496(35) 3_565 -101_544 n
Li3 Mg1 Mg2 61.05(7) 3_565 -2_555 n
Li3 Mg1 Mg2 58.76(15) 3_565 -4_645 n
Li3 Mg1 Mg2 120.94(10) 3_565 104_443 n
Li3 Mg1 Mg2 61.01(9) 3_565 104_543 n
Li3 Mg1 Mg2 179.14(22) 3_565 -101_544 n
Li3 Mg1 Mg3 122.10(14) 3_565 2_545 n
Li3 Mg1 Mg3 0.0 3_565 3_565 n
Li3 Mg1 O1 48.79(14) 3_565 -4_545 n
Li3 Mg1 O1 89.20(14) 3_565 -101_444 n
Li3 Mg1 O2 46.43(13) 3_565 1_555 n
Li3 Mg1 O2 91.37(10) 3_565 -4_757 n
Li3 Mg1 O2 133.80(11) 3_565 -101_656 n
Mg1 Mg1 Mg1 117.41(27) -4_645 -101_544 n
Mg1 Mg1 Mg2 121.29(14) -4_645 -2_555 n
Mg1 Mg1 Mg2 89.99(16) -4_645 -4_645 n
Mg1 Mg1 Mg2 118.15(13) -4_645 104_443 n
Mg1 Mg1 Mg2 59.76(10) -4_645 104_543 n
Mg1 Mg1 Mg2 58.92(9) -4_645 -101_544 n
Mg1 Mg1 Mg3 89.496(35) -4_545 2_545 n
Mg1 Mg1 Mg3 120.772(15) -4_545 3_565 n
Mg1 Mg1 O1 88.62(10) -4_545 -4_545 n
Mg1 Mg1 O1 138.25(15) -4_545 -101_444 n
Mg1 Mg1 O2 135.25(24) -4_757 1_555 n
Mg1 Mg1 O2 44.39(13) -4_757 -4_757 n
Mg1 Mg1 O2 86.91(18) -4_757 -101_656 n
Mg1 Mg1 Mg2 121.29(14) -101_544 -2_555 n
Mg1 Mg1 Mg2 58.92(9) -101_544 -4_645 n
Mg1 Mg1 Mg2 59.76(10) -101_544 104_443 n
Mg1 Mg1 Mg2 118.15(13) -101_544 104_543 n
Mg1 Mg1 Mg2 89.99(16) -101_544 -101_544 n
Mg1 Mg1 Mg3 120.772(15) -101_444 2_545 n
Mg1 Mg1 Mg3 89.496(35) -101_444 3_565 n
Mg1 Mg1 O1 138.25(15) -101_444 -4_545 n
Mg1 Mg1 O1 88.62(10) -101_444 -101_444 n
Mg1 Mg1 O2 43.15(11) -101_656 1_555 n
Mg1 Mg1 O2 86.91(18) -101_656 -4_757 n
Mg1 Mg1 O2 44.39(13) -101_656 -101_656 n
Mg2 Mg1 Mg2 119.81(17) -2_555 -4_645 n
Mg2 Mg1 Mg2 91.75(17) -2_555 104_443 n
Mg2 Mg1 Mg2 91.75(17) -2_555 104_543 n
Mg2 Mg1 Mg2 119.81(17) -2_555 -101_544 n
Mg2 Mg1 Mg3 61.05(7) -2_455 2_545 n
Mg2 Mg1 Mg3 61.05(7) -2_455 3_565 n
Mg2 Mg1 O1 45.98(8) -2_455 -4_545 n
Mg2 Mg1 O1 45.98(8) -2_455 -101_444 n
Mg2 Mg1 O2 91.07(20) -2_667 1_555 n
Mg2 Mg1 O2 137.71(12) -2_667 -4_757 n
Mg2 Mg1 O2 137.71(12) -2_667 -101_656 n
Mg2 Mg1 Mg2 118.69(8) -4_645 104_443 n
Mg2 Mg1 Mg2 59.31(14) -4_645 104_543 n
Mg2 Mg1 Mg2 120.38(35) -4_645 -101_544 n
Mg2 Mg1 Mg3 179.14(22) -4_545 2_545 n
Mg2 Mg1 Mg3 58.76(15) -4_545 3_565 n
Mg2 Mg1 O1 91.47(15) -4_545 -4_545 n
Mg2 Mg1 O1 131.70(16) -4_545 -101_444 n
Mg2 Mg1 O2 45.44(13) -4_757 1_555 n
Mg2 Mg1 O2 45.65(14) -4_757 -4_757 n
Mg2 Mg1 O2 87.91(18) -4_757 -101_656 n
Mg2 Mg1 Mg2 176.50(35) 104_443 104_543 n
Mg2 Mg1 Mg2 59.31(14) 104_443 -101_544 n
Mg2 Mg1 Mg3 61.01(9) 104_343 2_545 n
Mg2 Mg1 Mg3 120.94(10) 104_343 3_565 n
Mg2 Mg1 O1 137.58(21) 104_343 -4_545 n
Mg2 Mg1 O1 45.91(17) 104_343 -101_444 n
Mg2 Mg1 O2 87.73(9) 104_555 1_555 n
Mg2 Mg1 O2 130.54(24) 104_555 -4_757 n
Mg2 Mg1 O2 45.96(17) 104_555 -101_656 n
Mg2 Mg1 Mg2 118.69(8) 104_543 -101_544 n
Mg2 Mg1 Mg3 120.94(10) 104_443 2_545 n
Mg2 Mg1 Mg3 61.01(9) 104_443 3_565 n
Mg2 Mg1 O1 45.91(17) 104_443 -4_545 n
Mg2 Mg1 O1 137.58(21) 104_443 -101_444 n
Mg2 Mg1 O2 92.20(9) 104_655 1_555 n
Mg2 Mg1 O2 45.96(17) 104_655 -4_757 n
Mg2 Mg1 O2 130.54(24) 104_655 -101_656 n
Mg2 Mg1 Mg3 58.76(15) -101_444 2_545 n
Mg2 Mg1 Mg3 179.14(22) -101_444 3_565 n
Mg2 Mg1 O1 131.70(16) -101_444 -4_545 n
Mg2 Mg1 O1 91.47(15) -101_444 -101_444 n
Mg2 Mg1 O2 133.08(22) -101_656 1_555 n
Mg2 Mg1 O2 87.91(18) -101_656 -4_757 n
Mg2 Mg1 O2 45.65(14) -101_656 -101_656 n
Mg3 Mg1 Mg3 122.10(14) 2_545 3_565 n
Mg3 Mg1 O1 89.20(14) 2_545 -4_545 n
Mg3 Mg1 O1 48.79(14) 2_545 -101_444 n
Mg3 Mg1 O2 135.01(18) 2_545 1_555 n
Mg3 Mg1 O2 133.80(11) 2_545 -4_757 n
Mg3 Mg1 O2 91.37(10) 2_545 -101_656 n
Mg3 Mg1 O1 48.79(14) 3_565 -4_545 n
Mg3 Mg1 O1 89.20(14) 3_565 -101_444 n
Mg3 Mg1 O2 46.43(13) 3_565 1_555 n
Mg3 Mg1 O2 91.37(10) 3_565 -4_757 n
Mg3 Mg1 O2 133.80(11) 3_565 -101_656 n
O1 Mg1 O1 91.95(17) -4_545 -101_444 n
O1 Mg1 O2 95.22(21) -4_757 1_555 n
O1 Mg1 O2 91.79(12) -4_757 -4_757 n
O1 Mg1 O2 175.49(17) -4_757 -101_656 n
O1 Mg1 O2 86.27(19) -101_656 1_555 n
O1 Mg1 O2 175.49(17) -101_656 -4_757 n
O1 Mg1 O2 91.79(12) -101_656 -101_656 n
O2 Mg1 O2 90.88(19) 1_555 -4_757 n
O2 Mg1 O2 87.54(19) 1_555 -101_656 n
O2 Mg1 O2 84.58(23) -4_757 -101_656 n
Li1 Mg2 Li1 119.81(17) -2_465 -4_565 n
Li1 Mg2 Li1 88.25(17) -2_465 104_353 n
Li1 Mg2 Li1 88.25(17) -2_465 104_453 n
Li1 Mg2 Li1 119.81(17) -2_465 -101_454 n
Li1 Mg2 Li2 118.28(30) -2_455 -4_545 n
Li1 Mg2 Li2 118.28(30) -2_455 -101_454 n
Li1 Mg2 Li3 180.0 -2_567 1_555 n
Li1 Mg2 Li3 59.54(14) -2_567 2_555 n
Li1 Mg2 Li3 59.54(14) -2_567 3_565 n
Li1 Mg2 Mg1 0.0 -2_555 -2_555 n
Li1 Mg2 Mg1 119.81(17) -2_555 -4_655 n
Li1 Mg2 Mg1 88.25(17) -2_555 104_443 n
Li1 Mg2 Mg1 88.25(17) -2_555 104_543 n
Li1 Mg2 Mg1 119.81(17) -2_555 -101_544 n
Li1 Mg2 Mg2 118.28(30) -2_555 -4_645 n
Li1 Mg2 Mg2 118.28(30) -2_555 -101_554 n
Li1 Mg2 Mg3 180.0 -2_455 1_555 n
Li1 Mg2 Mg3 59.54(14) -2_455 2_555 n
Li1 Mg2 Mg3 59.54(14) -2_455 3_565 n
Li1 Mg2 O1 44.22(16) -2_455 2_555 n
Li1 Mg2 O1 44.22(16) -2_455 3_565 n
Li1 Mg2 O2 88.64(31) -2_667 1_555 n
Li1 Mg2 O2 88.64(31) -2_667 204_565 n
Li1 Mg2 O2 132.76(17) -2_667 -201_666 n
Li1 Mg2 Li1 120.69(14) -4_565 104_353 n
Li1 Mg2 Li1 61.31(8) -4_565 104_453 n
Li1 Mg2 Li1 120.38(35) -4_565 -101_454 n
Li1 Mg2 Li2 91.74(27) -4_555 -4_545 n
Li1 Mg2 Li2 59.90(15) -4_555 -101_454 n
Li1 Mg2 Li3 60.19(17) -4_667 1_555 n
Li1 Mg2 Li3 89.53(4) -4_667 2_555 n
Li1 Mg2 Li3 120.815(24) -4_667 3_565 n
Li1 Mg2 Mg1 119.81(17) -4_655 -2_555 n
Li1 Mg2 Mg1 0.0 -4_655 -4_655 n
Li1 Mg2 Mg1 120.69(14) -4_655 104_443 n
Li1 Mg2 Mg1 61.31(8) -4_655 104_543 n
Li1 Mg2 Mg1 120.38(35) -4_655 -101_544 n
Li1 Mg2 Mg2 91.74(27) -4_655 -4_645 n
Li1 Mg2 Mg2 59.90(15) -4_655 -101_554 n
Li1 Mg2 Mg3 60.19(17) -4_555 1_555 n
Li1 Mg2 Mg3 89.53(4) -4_555 2_555 n
Li1 Mg2 Mg3 120.815(24) -4_555 3_565 n
Li1 Mg2 O1 137.35(17) -4_555 2_555 n
Li1 Mg2 O1 88.68(11) -4_555 3_565 n
Li1 Mg2 O2 137.96(32) -4_767 1_555 n
Li1 Mg2 O2 44.03(15) -4_767 204_565 n
Li1 Mg2 O2 45.31(13) -4_767 -201_666 n
Li1 Mg2 Li1 176.50(35) 104_353 104_453 n
Li1 Mg2 Li1 61.31(8) 104_353 -101_454 n
Li1 Mg2 Li2 121.14(17) 104_343 -4_545 n
Li1 Mg2 Li2 60.78(5) 104_343 -101_454 n
Li1 Mg2 Li3 91.75(17) 104_455 1_555 n
Li1 Mg2 Li3 59.51(6) 104_455 2_555 n
Li1 Mg2 Li3 118.45(15) 104_455 3_565 n
Li1 Mg2 Mg1 88.25(17) 104_443 -2_555 n
Li1 Mg2 Mg1 120.69(14) 104_443 -4_655 n
Li1 Mg2 Mg1 0.0 104_443 104_443 n
Li1 Mg2 Mg1 176.50(35) 104_443 104_543 n
Li1 Mg2 Mg1 61.31(8) 104_443 -101_544 n
Li1 Mg2 Mg2 121.14(17) 104_443 -4_645 n
Li1 Mg2 Mg2 60.78(5) 104_443 -101_554 n
Li1 Mg2 Mg3 91.75(17) 104_343 1_555 n
Li1 Mg2 Mg3 59.51(6) 104_343 2_555 n
Li1 Mg2 Mg3 118.45(15) 104_343 3_565 n
Li1 Mg2 O1 44.16(8) 104_343 2_555 n
Li1 Mg2 O1 132.34(33) 104_343 3_565 n
Li1 Mg2 O2 87.74(9) 104_555 1_555 n
Li1 Mg2 O2 92.18(9) 104_555 204_565 n
Li1 Mg2 O2 138.99(33) 104_555 -201_666 n
Li1 Mg2 Li1 120.69(14) 104_453 -101_454 n
Li1 Mg2 Li2 60.78(5) 104_443 -4_545 n
Li1 Mg2 Li2 121.14(17) 104_443 -101_454 n
Li1 Mg2 Li3 91.75(17) 104_555 1_555 n
Li1 Mg2 Li3 118.45(15) 104_555 2_555 n
Li1 Mg2 Li3 59.51(6) 104_555 3_565 n
Li1 Mg2 Mg1 88.25(17) 104_543 -2_555 n
Li1 Mg2 Mg1 61.31(8) 104_543 -4_655 n
Li1 Mg2 Mg1 176.50(35) 104_543 104_443 n
Li1 Mg2 Mg1 0.0 104_543 104_543 n
Li1 Mg2 Mg1 120.69(14) 104_543 -101_544 n
Li1 Mg2 Mg2 60.78(5) 104_543 -4_645 n
Li1 Mg2 Mg2 121.14(17) 104_543 -101_554 n
Li1 Mg2 Mg3 91.75(17) 104_443 1_555 n
Li1 Mg2 Mg3 118.45(15) 104_443 2_555 n
Li1 Mg2 Mg3 59.51(6) 104_443 3_565 n
Li1 Mg2 O1 132.34(33) 104_443 2_555 n
Li1 Mg2 O1 44.16(8) 104_443 3_565 n
Li1 Mg2 O2 92.18(9) 104_655 1_555 n
Li1 Mg2 O2 87.74(9) 104_655 204_565 n
Li1 Mg2 O2 44.52(11) 104_655 -201_666 n
Li1 Mg2 Li2 59.90(15) -101_444 -4_545 n
Li1 Mg2 Li2 91.74(27) -101_444 -101_454 n
Li1 Mg2 Li3 60.19(17) -101_556 1_555 n
Li1 Mg2 Li3 120.815(24) -101_556 2_555 n
Li1 Mg2 Li3 89.53(4) -101_556 3_565 n
Li1 Mg2 Mg1 119.81(17) -101_544 -2_555 n
Li1 Mg2 Mg1 120.38(35) -101_544 -4_655 n
Li1 Mg2 Mg1 61.31(8) -101_544 104_443 n
Li1 Mg2 Mg1 120.69(14) -101_544 104_543 n
Li1 Mg2 Mg1 0.0 -101_544 -101_544 n
Li1 Mg2 Mg2 59.90(15) -101_544 -4_645 n
Li1 Mg2 Mg2 91.74(27) -101_544 -101_554 n
Li1 Mg2 Mg3 60.19(17) -101_444 1_555 n
Li1 Mg2 Mg3 120.815(24) -101_444 2_555 n
Li1 Mg2 Mg3 89.53(4) -101_444 3_565 n
Li1 Mg2 O1 88.68(11) -101_444 2_555 n
Li1 Mg2 O1 137.35(17) -101_444 3_565 n
Li1 Mg2 O2 44.03(15) -101_656 1_555 n
Li1 Mg2 O2 137.96(32) -101_656 204_565 n
Li1 Mg2 O2 91.61(24) -101_656 -201_666 n
Li2 Mg2 Li2 123.4(6) -4_545 -101_454 n
Li2 Mg2 Li3 61.72(30) -4_657 1_555 n
Li2 Mg2 Li3 177.8(4) -4_657 2_555 n
Li2 Mg2 Li3 58.74(16) -4_657 3_565 n
Li2 Mg2 Mg1 118.28(30) -4_645 -2_555 n
Li2 Mg2 Mg1 91.74(27) -4_645 -4_655 n
Li2 Mg2 Mg1 121.14(17) -4_645 104_443 n
Li2 Mg2 Mg1 60.78(5) -4_645 104_543 n
Li2 Mg2 Mg1 59.90(15) -4_645 -101_544 n
Li2 Mg2 Mg2 0.0 -4_645 -4_645 n
Li2 Mg2 Mg2 123.4(6) -4_645 -101_554 n
Li2 Mg2 Mg3 61.72(30) -4_545 1_555 n
Li2 Mg2 Mg3 177.8(4) -4_545 2_555 n
Li2 Mg2 Mg3 58.74(16) -4_545 3_565 n
Li2 Mg2 O1 130.87(22) -4_545 2_555 n
Li2 Mg2 O1 91.42(16) -4_545 3_565 n
Li2 Mg2 O2 46.26(11) -4_757 1_555 n
Li2 Mg2 O2 135.6(4) -4_757 204_565 n
Li2 Mg2 O2 46.46(19) -4_757 -201_666 n
Li2 Mg2 Li3 61.72(30) -101_566 1_555 n
Li2 Mg2 Li3 58.74(16) -101_566 2_555 n
Li2 Mg2 Li3 177.8(4) -101_566 3_565 n
Li2 Mg2 Mg1 118.28(30) -101_554 -2_555 n
Li2 Mg2 Mg1 59.90(15) -101_554 -4_655 n
Li2 Mg2 Mg1 60.78(5) -101_554 104_443 n
Li2 Mg2 Mg1 121.14(17) -101_554 104_543 n
Li2 Mg2 Mg1 91.74(27) -101_554 -101_544 n
Li2 Mg2 Mg2 123.4(6) -101_554 -4_645 n
Li2 Mg2 Mg2 0.0 -101_554 -101_554 n
Li2 Mg2 Mg3 61.72(30) -101_454 1_555 n
Li2 Mg2 Mg3 58.74(16) -101_454 2_555 n
Li2 Mg2 Mg3 177.8(4) -101_454 3_565 n
Li2 Mg2 O1 91.42(16) -101_454 2_555 n
Li2 Mg2 O1 130.87(22) -101_454 3_565 n
Li2 Mg2 O2 135.6(4) -101_666 1_555 n
Li2 Mg2 O2 46.26(11) -101_666 204_565 n
Li2 Mg2 O2 92.60(35) -101_666 -201_666 n
Li3 Mg2 Li3 120.46(14) 1_555 2_555 n
Li3 Mg2 Li3 120.46(14) 1_555 3_565 n
Li3 Mg2 Mg1 180.0 1_555 -2_555 n
Li3 Mg2 Mg1 60.19(17) 1_555 -4_655 n
Li3 Mg2 Mg1 91.75(17) 1_555 104_443 n
Li3 Mg2 Mg1 91.75(17) 1_555 104_543 n
Li3 Mg2 Mg1 60.19(17) 1_555 -101_544 n
Li3 Mg2 Mg2 61.72(30) 1_555 -4_645 n
Li3 Mg2 Mg2 61.72(30) 1_555 -101_554 n
Li3 Mg2 Mg3 0.0 1_555 1_555 n
Li3 Mg2 Mg3 120.46(14) 1_555 2_555 n
Li3 Mg2 Mg3 120.46(14) 1_555 3_565 n
Li3 Mg2 O1 135.78(16) 1_555 2_555 n
Li3 Mg2 O1 135.78(16) 1_555 3_565 n
Li3 Mg2 O2 91.36(31) 1_555 1_555 n
Li3 Mg2 O2 91.36(31) 1_555 204_565 n
Li3 Mg2 O2 47.24(17) 1_555 -201_666 n
Li3 Mg2 Li3 119.08(29) 2_555 3_565 n
Li3 Mg2 Mg1 59.54(14) 2_555 -2_555 n
Li3 Mg2 Mg1 89.53(4) 2_555 -4_655 n
Li3 Mg2 Mg1 59.51(6) 2_555 104_443 n
Li3 Mg2 Mg1 118.45(15) 2_555 104_543 n
Li3 Mg2 Mg1 120.815(24) 2_555 -101_544 n
Li3 Mg2 Mg2 177.8(4) 2_555 -4_645 n
Li3 Mg2 Mg2 58.74(16) 2_555 -101_554 n
Li3 Mg2 Mg3 120.46(14) 2_555 1_555 n
Li3 Mg2 Mg3 0.0 2_555 2_555 n
Li3 Mg2 Mg3 119.08(29) 2_555 3_565 n
Li3 Mg2 O1 47.83(16) 2_555 2_555 n
Li3 Mg2 O1 86.84(24) 2_555 3_565 n
Li3 Mg2 O2 132.51(31) 2_555 1_555 n
Li3 Mg2 O2 45.58(15) 2_555 204_565 n
Li3 Mg2 O2 134.71(12) 2_555 -201_666 n
Li3 Mg2 Mg1 59.54(14) 3_565 -2_555 n
Li3 Mg2 Mg1 120.815(24) 3_565 -4_655 n
Li3 Mg2 Mg1 118.45(15) 3_565 104_443 n
Li3 Mg2 Mg1 59.51(6) 3_565 104_543 n
Li3 Mg2 Mg1 89.53(4) 3_565 -101_544 n
Li3 Mg2 Mg2 58.74(16) 3_565 -4_645 n
Li3 Mg2 Mg2 177.8(4) 3_565 -101_554 n
Li3 Mg2 Mg3 120.46(14) 3_565 1_555 n
Li3 Mg2 Mg3 119.08(29) 3_565 2_555 n
Li3 Mg2 Mg3 0.0 3_565 3_565 n
Li3 Mg2 O1 86.84(24) 3_565 2_555 n
Li3 Mg2 O1 47.83(16) 3_565 3_565 n
Li3 Mg2 O2 45.58(15) 3_565 1_555 n
Li3 Mg2 O2 132.51(31) 3_565 204_565 n
Li3 Mg2 O2 89.13(10) 3_565 -201_666 n
Mg1 Mg2 Mg1 119.81(17) -2_555 -4_655 n
Mg1 Mg2 Mg1 88.25(17) -2_555 104_443 n
Mg1 Mg2 Mg1 88.25(17) -2_555 104_543 n
Mg1 Mg2 Mg1 119.81(17) -2_555 -101_544 n
Mg1 Mg2 Mg2 118.28(30) -2_555 -4_645 n
Mg1 Mg2 Mg2 118.28(30) -2_555 -101_554 n
Mg1 Mg2 Mg3 180.0 -2_455 1_555 n
Mg1 Mg2 Mg3 59.54(14) -2_455 2_555 n
Mg1 Mg2 Mg3 59.54(14) -2_455 3_565 n
Mg1 Mg2 O1 44.22(16) -2_455 2_555 n
Mg1 Mg2 O1 44.22(16) -2_455 3_565 n
Mg1 Mg2 O2 88.64(31) -2_667 1_555 n
Mg1 Mg2 O2 88.64(31) -2_667 204_565 n
Mg1 Mg2 O2 132.76(17) -2_667 -201_666 n
Mg1 Mg2 Mg1 120.69(14) -4_655 104_443 n
Mg1 Mg2 Mg1 61.31(8) -4_655 104_543 n
Mg1 Mg2 Mg1 120.38(35) -4_655 -101_544 n
Mg1 Mg2 Mg2 91.74(27) -4_655 -4_645 n
Mg1 Mg2 Mg2 59.90(15) -4_655 -101_554 n
Mg1 Mg2 Mg3 60.19(17) -4_555 1_555 n
Mg1 Mg2 Mg3 89.53(4) -4_555 2_555 n
Mg1 Mg2 Mg3 120.815(24) -4_555 3_565 n
Mg1 Mg2 O1 137.35(17) -4_555 2_555 n
Mg1 Mg2 O1 88.68(11) -4_555 3_565 n
Mg1 Mg2 O2 137.96(32) -4_767 1_555 n
Mg1 Mg2 O2 44.03(15) -4_767 204_565 n
Mg1 Mg2 O2 45.31(13) -4_767 -201_666 n
Mg1 Mg2 Mg1 176.50(35) 104_443 104_543 n
Mg1 Mg2 Mg1 61.31(8) 104_443 -101_544 n
Mg1 Mg2 Mg2 121.14(17) 104_443 -4_645 n
Mg1 Mg2 Mg2 60.78(5) 104_443 -101_554 n
Mg1 Mg2 Mg3 91.75(17) 104_343 1_555 n
Mg1 Mg2 Mg3 59.51(6) 104_343 2_555 n
Mg1 Mg2 Mg3 118.45(15) 104_343 3_565 n
Mg1 Mg2 O1 44.16(8) 104_343 2_555 n
Mg1 Mg2 O1 132.34(33) 104_343 3_565 n
Mg1 Mg2 O2 87.74(9) 104_555 1_555 n
Mg1 Mg2 O2 92.18(9) 104_555 204_565 n
Mg1 Mg2 O2 138.99(33) 104_555 -201_666 n
Mg1 Mg2 Mg1 120.69(14) 104_543 -101_544 n
Mg1 Mg2 Mg2 60.78(5) 104_543 -4_645 n
Mg1 Mg2 Mg2 121.14(17) 104_543 -101_554 n
Mg1 Mg2 Mg3 91.75(17) 104_443 1_555 n
Mg1 Mg2 Mg3 118.45(15) 104_443 2_555 n
Mg1 Mg2 Mg3 59.51(6) 104_443 3_565 n
Mg1 Mg2 O1 132.34(33) 104_443 2_555 n
Mg1 Mg2 O1 44.16(8) 104_443 3_565 n
Mg1 Mg2 O2 92.18(9) 104_655 1_555 n
Mg1 Mg2 O2 87.74(9) 104_655 204_565 n
Mg1 Mg2 O2 44.52(11) 104_655 -201_666 n
Mg1 Mg2 Mg2 59.90(15) -101_544 -4_645 n
Mg1 Mg2 Mg2 91.74(27) -101_544 -101_554 n
Mg1 Mg2 Mg3 60.19(17) -101_444 1_555 n
Mg1 Mg2 Mg3 120.815(24) -101_444 2_555 n
Mg1 Mg2 Mg3 89.53(4) -101_444 3_565 n
Mg1 Mg2 O1 88.68(11) -101_444 2_555 n
Mg1 Mg2 O1 137.35(17) -101_444 3_565 n
Mg1 Mg2 O2 44.03(15) -101_656 1_555 n
Mg1 Mg2 O2 137.96(32) -101_656 204_565 n
Mg1 Mg2 O2 91.61(24) -101_656 -201_666 n
Mg2 Mg2 Mg2 123.4(6) -4_645 -101_554 n
Mg2 Mg2 Mg3 61.72(30) -4_545 1_555 n
Mg2 Mg2 Mg3 177.8(4) -4_545 2_555 n
Mg2 Mg2 Mg3 58.74(16) -4_545 3_565 n
Mg2 Mg2 O1 130.87(22) -4_545 2_555 n
Mg2 Mg2 O1 91.42(16) -4_545 3_565 n
Mg2 Mg2 O2 46.26(11) -4_757 1_555 n
Mg2 Mg2 O2 135.6(4) -4_757 204_565 n
Mg2 Mg2 O2 46.46(19) -4_757 -201_666 n
Mg2 Mg2 Mg3 61.72(30) -101_454 1_555 n
Mg2 Mg2 Mg3 58.74(16) -101_454 2_555 n
Mg2 Mg2 Mg3 177.8(4) -101_454 3_565 n
Mg2 Mg2 O1 91.42(16) -101_454 2_555 n
Mg2 Mg2 O1 130.87(22) -101_454 3_565 n
Mg2 Mg2 O2 135.6(4) -101_666 1_555 n
Mg2 Mg2 O2 46.26(11) -101_666 204_565 n
Mg2 Mg2 O2 92.60(35) -101_666 -201_666 n
Mg3 Mg2 Mg3 120.46(14) 1_555 2_555 n
Mg3 Mg2 Mg3 120.46(14) 1_555 3_565 n
Mg3 Mg2 O1 135.78(16) 1_555 2_555 n
Mg3 Mg2 O1 135.78(16) 1_555 3_565 n
Mg3 Mg2 O2 91.36(31) 1_555 1_555 n
Mg3 Mg2 O2 91.36(31) 1_555 204_565 n
Mg3 Mg2 O2 47.24(17) 1_555 -201_666 n
Mg3 Mg2 Mg3 119.08(29) 2_555 3_565 n
Mg3 Mg2 O1 47.83(16) 2_555 2_555 n
Mg3 Mg2 O1 86.84(24) 2_555 3_565 n
Mg3 Mg2 O2 132.51(31) 2_555 1_555 n
Mg3 Mg2 O2 45.58(15) 2_555 204_565 n
Mg3 Mg2 O2 134.71(12) 2_555 -201_666 n
Mg3 Mg2 O1 86.84(24) 3_565 2_555 n
Mg3 Mg2 O1 47.83(16) 3_565 3_565 n
Mg3 Mg2 O2 45.58(15) 3_565 1_555 n
Mg3 Mg2 O2 132.51(31) 3_565 204_565 n
Mg3 Mg2 O2 89.13(10) 3_565 -201_666 n
O1 Mg2 O1 88.45(33) 2_555 3_565 n
O1 Mg2 O2 84.69(25) 2_555 1_555 n
O1 Mg2 O2 93.35(27) 2_555 204_565 n
O1 Mg2 O2 175.96(26) 2_555 -201_666 n
O1 Mg2 O2 93.35(27) 3_565 1_555 n
O1 Mg2 O2 84.69(25) 3_565 204_565 n
O1 Mg2 O2 88.60(11) 3_565 -201_666 n
O2 Mg2 O2 177.3(6) 1_555 204_565 n
O2 Mg2 O2 92.72(24) 1_555 -201_666 n
O2 Mg2 O2 89.13(23) 204_565 -201_666 n
Os Mg3 Os 180.0 104_443 104_543 n
Os Mg3 Li1 119.975(23) 104_353 -4_565 n
Os Mg3 Li1 60.025(23) 104_353 102_554 n
Os Mg3 Li1 119.975(23) 104_353 103_554 n
Os Mg3 Li1 60.025(23) 104_353 -101_454 n
Os Mg3 Li2 90.0 104_343 1_555 n
Os Mg3 Li2 119.48(5) 104_343 -4_545 n
Os Mg3 Li2 60.52(5) 104_343 102_544 n
Os Mg3 Li2 119.48(5) 104_343 103_564 n
Os Mg3 Li2 60.52(5) 104_343 -101_454 n
Os Mg3 Li2 90.0 104_343 -102_454 n
Os Mg3 Mg1 119.975(23) 104_443 -4_655 n
Os Mg3 Mg1 60.025(23) 104_443 102_554 n
Os Mg3 Mg1 119.975(23) 104_443 103_554 n
Os Mg3 Mg1 60.025(23) 104_443 -101_544 n
Os Mg3 Mg2 90.0 104_443 1_555 n
Os Mg3 Mg2 119.48(5) 104_443 -4_645 n
Os Mg3 Mg2 60.52(5) 104_443 102_544 n
Os Mg3 Mg2 119.48(5) 104_443 103_564 n
Os Mg3 Mg2 60.52(5) 104_443 -101_554 n
Os Mg3 Mg2 90.0 104_443 -102_554 n
Os Mg3 O1 90.0 104_343 1_555 n
Os Mg3 O1 90.0 104_343 -102_454 n
Os Mg3 O2 136.69(11) 104_555 202_554 n
Os Mg3 Li1 60.025(23) 104_453 -4_565 n
Os Mg3 Li1 119.975(23) 104_453 102_554 n
Os Mg3 Li1 60.025(23) 104_453 103_554 n
Os Mg3 Li1 119.975(23) 104_453 -101_454 n
Os Mg3 Li2 90.0 104_443 1_555 n
Os Mg3 Li2 60.52(5) 104_443 -4_545 n
Os Mg3 Li2 119.48(5) 104_443 102_544 n
Os Mg3 Li2 60.52(5) 104_443 103_564 n
Os Mg3 Li2 119.48(5) 104_443 -101_454 n
Os Mg3 Li2 90.0 104_443 -102_454 n
Os Mg3 Mg1 60.025(23) 104_543 -4_655 n
Os Mg3 Mg1 119.975(23) 104_543 102_554 n
Os Mg3 Mg1 60.025(23) 104_543 103_554 n
Os Mg3 Mg1 119.975(23) 104_543 -101_544 n
Os Mg3 Mg2 90.0 104_543 1_555 n
Os Mg3 Mg2 60.52(5) 104_543 -4_645 n
Os Mg3 Mg2 119.48(5) 104_543 102_544 n
Os Mg3 Mg2 60.52(5) 104_543 103_564 n
Os Mg3 Mg2 119.48(5) 104_543 -101_554 n
Os Mg3 Mg2 90.0 104_543 -102_554 n
Os Mg3 O1 90.0 104_443 1_555 n
Os Mg3 O1 90.0 104_443 -102_454 n
Os Mg3 O2 43.31(11) 104_655 202_554 n
Li1 Mg3 Li1 88.16(8) -4_565 102_554 n
Li1 Mg3 Li1 120.05(5) -4_565 103_554 n
Li1 Mg3 Li1 122.10(14) -4_565 -101_454 n
Li1 Mg3 Li2 61.05(7) -4_555 1_555 n
Li1 Mg3 Li2 90.98(10) -4_555 -4_545 n
Li1 Mg3 Li2 178.49(15) -4_555 102_544 n
Li1 Mg3 Li2 59.41(17) -4_555 103_564 n
Li1 Mg3 Li2 59.48(5) -4_555 -101_454 n
Li1 Mg3 Li2 118.95(7) -4_555 -102_454 n
Li1 Mg3 Mg1 0.0 -4_655 -4_655 n
Li1 Mg3 Mg1 88.16(8) -4_655 102_554 n
Li1 Mg3 Mg1 120.05(5) -4_655 103_554 n
Li1 Mg3 Mg1 122.10(14) -4_655 -101_544 n
Li1 Mg3 Mg2 61.05(7) -4_655 1_555 n
Li1 Mg3 Mg2 90.98(10) -4_655 -4_645 n
Li1 Mg3 Mg2 178.49(15) -4_655 102_544 n
Li1 Mg3 Mg2 59.41(17) -4_655 103_564 n
Li1 Mg3 Mg2 59.48(5) -4_655 -101_554 n
Li1 Mg3 Mg2 118.95(7) -4_655 -102_554 n
Li1 Mg3 O1 135.92(4) -4_555 1_555 n
Li1 Mg3 O1 44.08(4) -4_555 -102_454 n
Li1 Mg3 O2 88.31(10) -4_767 202_554 n
Li1 Mg3 Li1 122.10(14) 102_554 103_554 n
Li1 Mg3 Li1 120.05(5) 102_554 -101_454 n
Li1 Mg3 Li2 118.95(7) 102_554 1_555 n
Li1 Mg3 Li2 178.49(15) 102_554 -4_545 n
Li1 Mg3 Li2 90.98(10) 102_554 102_544 n
Li1 Mg3 Li2 59.48(5) 102_554 103_564 n
Li1 Mg3 Li2 59.41(17) 102_554 -101_454 n
Li1 Mg3 Li2 61.05(7) 102_554 -102_454 n
Li1 Mg3 Mg1 88.16(8) 102_554 -4_655 n
Li1 Mg3 Mg1 0.0 102_554 102_554 n
Li1 Mg3 Mg1 122.10(14) 102_554 103_554 n
Li1 Mg3 Mg1 120.05(5) 102_554 -101_544 n
Li1 Mg3 Mg2 118.95(7) 102_554 1_555 n
Li1 Mg3 Mg2 178.49(15) 102_554 -4_645 n
Li1 Mg3 Mg2 90.98(10) 102_554 102_544 n
Li1 Mg3 Mg2 59.48(5) 102_554 103_564 n
Li1 Mg3 Mg2 59.41(17) 102_554 -101_554 n
Li1 Mg3 Mg2 61.05(7) 102_554 -102_554 n
Li1 Mg3 O1 135.92(4) 102_554 1_555 n
Li1 Mg3 O1 44.08(4) 102_554 -102_454 n
Li1 Mg3 O2 91.92(10) 102_554 202_554 n
Li1 Mg3 Li1 88.16(8) 103_554 -101_454 n
Li1 Mg3 Li2 118.95(7) 103_554 1_555 n
Li1 Mg3 Li2 59.41(17) 103_554 -4_545 n
Li1 Mg3 Li2 59.48(5) 103_554 102_544 n
Li1 Mg3 Li2 90.98(10) 103_554 103_564 n
Li1 Mg3 Li2 178.49(15) 103_554 -101_454 n
Li1 Mg3 Li2 61.05(7) 103_554 -102_454 n
Li1 Mg3 Mg1 120.05(5) 103_554 -4_655 n
Li1 Mg3 Mg1 122.10(14) 103_554 102_554 n
Li1 Mg3 Mg1 0.0 103_554 103_554 n
Li1 Mg3 Mg1 88.16(8) 103_554 -101_544 n
Li1 Mg3 Mg2 118.95(7) 103_554 1_555 n
Li1 Mg3 Mg2 59.41(17) 103_554 -4_645 n
Li1 Mg3 Mg2 59.48(5) 103_554 102_544 n
Li1 Mg3 Mg2 90.98(10) 103_554 103_564 n
Li1 Mg3 Mg2 178.49(15) 103_554 -101_554 n
Li1 Mg3 Mg2 61.05(7) 103_554 -102_554 n
Li1 Mg3 O1 44.08(4) 103_554 1_555 n
Li1 Mg3 O1 135.92(4) 103_554 -102_454 n
Li1 Mg3 O2 45.77(10) 103_554 202_554 n
Li1 Mg3 Li2 61.05(7) -101_444 1_555 n
Li1 Mg3 Li2 59.48(5) -101_444 -4_545 n
Li1 Mg3 Li2 59.41(17) -101_444 102_544 n
Li1 Mg3 Li2 178.49(15) -101_444 103_564 n
Li1 Mg3 Li2 90.98(10) -101_444 -101_454 n
Li1 Mg3 Li2 118.95(7) -101_444 -102_454 n
Li1 Mg3 Mg1 122.10(14) -101_544 -4_655 n
Li1 Mg3 Mg1 120.05(5) -101_544 102_554 n
Li1 Mg3 Mg1 88.16(8) -101_544 103_554 n
Li1 Mg3 Mg1 0.0 -101_544 -101_544 n
Li1 Mg3 Mg2 61.05(7) -101_544 1_555 n
Li1 Mg3 Mg2 59.48(5) -101_544 -4_645 n
Li1 Mg3 Mg2 59.41(17) -101_544 102_544 n
Li1 Mg3 Mg2 178.49(15) -101_544 103_564 n
Li1 Mg3 Mg2 90.98(10) -101_544 -101_554 n
Li1 Mg3 Mg2 118.95(7) -101_544 -102_554 n
Li1 Mg3 O1 44.08(4) -101_444 1_555 n
Li1 Mg3 O1 135.92(4) -101_444 -102_454 n
Li1 Mg3 O2 133.91(10) -101_656 202_554 n
Li2 Mg3 Li2 59.54(14) 1_555 -4_545 n
Li2 Mg3 Li2 120.46(14) 1_555 102_544 n
Li2 Mg3 Li2 120.46(14) 1_555 103_564 n
Li2 Mg3 Li2 59.54(14) 1_555 -101_454 n
Li2 Mg3 Li2 180.0 1_555 -102_454 n
Li2 Mg3 Mg1 61.05(7) 1_555 -4_655 n
Li2 Mg3 Mg1 118.95(7) 1_555 102_554 n
Li2 Mg3 Mg1 118.95(7) 1_555 103_554 n
Li2 Mg3 Mg1 61.05(7) 1_555 -101_544 n
Li2 Mg3 Mg2 0.0 1_555 1_555 n
Li2 Mg3 Mg2 59.54(14) 1_555 -4_645 n
Li2 Mg3 Mg2 120.46(14) 1_555 102_544 n
Li2 Mg3 Mg2 120.46(14) 1_555 103_564 n
Li2 Mg3 Mg2 59.54(14) 1_555 -101_554 n
Li2 Mg3 Mg2 180.0 1_555 -102_554 n
Li2 Mg3 O1 90.0 1_555 1_555 n
Li2 Mg3 O1 90.0 1_555 -102_454 n
Li2 Mg3 O2 133.31(11) 1_555 202_554 n
Li2 Mg3 Li2 89.91(17) -4_545 102_544 n
Li2 Mg3 Li2 121.03(10) -4_545 103_564 n
Li2 Mg3 Li2 119.08(29) -4_545 -101_454 n
Li2 Mg3 Li2 120.46(14) -4_545 -102_454 n
Li2 Mg3 Mg1 90.98(10) -4_645 -4_655 n
Li2 Mg3 Mg1 178.49(15) -4_645 102_554 n
Li2 Mg3 Mg1 59.41(17) -4_645 103_554 n
Li2 Mg3 Mg1 59.48(5) -4_645 -101_544 n
Li2 Mg3 Mg2 59.54(14) -4_645 1_555 n
Li2 Mg3 Mg2 0.0 -4_645 -4_645 n
Li2 Mg3 Mg2 89.91(17) -4_645 102_544 n
Li2 Mg3 Mg2 121.03(10) -4_645 103_564 n
Li2 Mg3 Mg2 119.08(29) -4_645 -101_554 n
Li2 Mg3 Mg2 120.46(14) -4_645 -102_554 n
Li2 Mg3 O1 44.95(8) -4_545 1_555 n
Li2 Mg3 O1 135.05(8) -4_545 -102_454 n
Li2 Mg3 O2 89.29(13) -4_757 202_554 n
Li2 Mg3 Li2 119.08(29) 102_544 103_564 n
Li2 Mg3 Li2 121.03(10) 102_544 -101_454 n
Li2 Mg3 Li2 59.54(14) 102_544 -102_454 n
Li2 Mg3 Mg1 178.49(15) 102_544 -4_655 n
Li2 Mg3 Mg1 90.98(10) 102_544 102_554 n
Li2 Mg3 Mg1 59.48(5) 102_544 103_554 n
Li2 Mg3 Mg1 59.41(17) 102_544 -101_544 n
Li2 Mg3 Mg2 120.46(14) 102_544 1_555 n
Li2 Mg3 Mg2 89.91(17) 102_544 -4_645 n
Li2 Mg3 Mg2 0.0 102_544 102_544 n
Li2 Mg3 Mg2 119.08(29) 102_544 103_564 n
Li2 Mg3 Mg2 121.03(10) 102_544 -101_554 n
Li2 Mg3 Mg2 59.54(14) 102_544 -102_554 n
Li2 Mg3 O1 44.95(8) 102_544 1_555 n
Li2 Mg3 O1 135.05(8) 102_544 -102_454 n
Li2 Mg3 O2 90.48(13) 102_544 202_554 n
Li2 Mg3 Li2 89.91(17) 103_564 -101_454 n
Li2 Mg3 Li2 59.54(14) 103_564 -102_454 n
Li2 Mg3 Mg1 59.41(17) 103_564 -4_655 n
Li2 Mg3 Mg1 59.48(5) 103_564 102_554 n
Li2 Mg3 Mg1 90.98(10) 103_564 103_554 n
Li2 Mg3 Mg1 178.49(15) 103_564 -101_544 n
Li2 Mg3 Mg2 120.46(14) 103_564 1_555 n
Li2 Mg3 Mg2 121.03(10) 103_564 -4_645 n
Li2 Mg3 Mg2 119.08(29) 103_564 102_544 n
Li2 Mg3 Mg2 0.0 103_564 103_564 n
Li2 Mg3 Mg2 89.91(17) 103_564 -101_554 n
Li2 Mg3 Mg2 59.54(14) 103_564 -102_554 n
Li2 Mg3 O1 135.05(8) 103_564 1_555 n
Li2 Mg3 O1 44.95(8) 103_564 -102_454 n
Li2 Mg3 O2 45.26(12) 103_564 202_554 n
Li2 Mg3 Li2 120.46(14) -101_454 -102_454 n
Li2 Mg3 Mg1 59.48(5) -101_554 -4_655 n
Li2 Mg3 Mg1 59.41(17) -101_554 102_554 n
Li2 Mg3 Mg1 178.49(15) -101_554 103_554 n
Li2 Mg3 Mg1 90.98(10) -101_554 -101_544 n
Li2 Mg3 Mg2 59.54(14) -101_554 1_555 n
Li2 Mg3 Mg2 119.08(29) -101_554 -4_645 n
Li2 Mg3 Mg2 121.03(10) -101_554 102_544 n
Li2 Mg3 Mg2 89.91(17) -101_554 103_564 n
Li2 Mg3 Mg2 0.0 -101_554 -101_554 n
Li2 Mg3 Mg2 120.46(14) -101_554 -102_554 n
Li2 Mg3 O1 135.05(8) -101_454 1_555 n
Li2 Mg3 O1 44.95(8) -101_454 -102_454 n
Li2 Mg3 O2 135.06(12) -101_666 202_554 n
Li2 Mg3 Mg1 118.95(7) -102_554 -4_655 n
Li2 Mg3 Mg1 61.05(7) -102_554 102_554 n
Li2 Mg3 Mg1 61.05(7) -102_554 103_554 n
Li2 Mg3 Mg1 118.95(7) -102_554 -101_544 n
Li2 Mg3 Mg2 180.0 -102_554 1_555 n
Li2 Mg3 Mg2 120.46(14) -102_554 -4_645 n
Li2 Mg3 Mg2 59.54(14) -102_554 102_544 n
Li2 Mg3 Mg2 59.54(14) -102_554 103_564 n
Li2 Mg3 Mg2 120.46(14) -102_554 -101_554 n
Li2 Mg3 Mg2 0.0 -102_554 -102_554 n
Li2 Mg3 O1 90.0 -102_454 1_555 n
Li2 Mg3 O1 90.0 -102_454 -102_454 n
Li2 Mg3 O2 46.69(11) -102_666 202_554 n
Mg1 Mg3 Mg1 88.16(8) -4_655 102_554 n
Mg1 Mg3 Mg1 120.05(5) -4_655 103_554 n
Mg1 Mg3 Mg1 122.10(14) -4_655 -101_544 n
Mg1 Mg3 Mg2 61.05(7) -4_655 1_555 n
Mg1 Mg3 Mg2 90.98(10) -4_655 -4_645 n
Mg1 Mg3 Mg2 178.49(15) -4_655 102_544 n
Mg1 Mg3 Mg2 59.41(17) -4_655 103_564 n
Mg1 Mg3 Mg2 59.48(5) -4_655 -101_554 n
Mg1 Mg3 Mg2 118.95(7) -4_655 -102_554 n
Mg1 Mg3 O1 135.92(4) -4_555 1_555 n
Mg1 Mg3 O1 44.08(4) -4_555 -102_454 n
Mg1 Mg3 O2 88.31(10) -4_767 202_554 n
Mg1 Mg3 Mg1 122.10(14) 102_554 103_554 n
Mg1 Mg3 Mg1 120.05(5) 102_554 -101_544 n
Mg1 Mg3 Mg2 118.95(7) 102_554 1_555 n
Mg1 Mg3 Mg2 178.49(15) 102_554 -4_645 n
Mg1 Mg3 Mg2 90.98(10) 102_554 102_544 n
Mg1 Mg3 Mg2 59.48(5) 102_554 103_564 n
Mg1 Mg3 Mg2 59.41(17) 102_554 -101_554 n
Mg1 Mg3 Mg2 61.05(7) 102_554 -102_554 n
Mg1 Mg3 O1 135.92(4) 102_554 1_555 n
Mg1 Mg3 O1 44.08(4) 102_554 -102_454 n
Mg1 Mg3 O2 91.92(10) 102_554 202_554 n
Mg1 Mg3 Mg1 88.16(8) 103_554 -101_544 n
Mg1 Mg3 Mg2 118.95(7) 103_554 1_555 n
Mg1 Mg3 Mg2 59.41(17) 103_554 -4_645 n
Mg1 Mg3 Mg2 59.48(5) 103_554 102_544 n
Mg1 Mg3 Mg2 90.98(10) 103_554 103_564 n
Mg1 Mg3 Mg2 178.49(15) 103_554 -101_554 n
Mg1 Mg3 Mg2 61.05(7) 103_554 -102_554 n
Mg1 Mg3 O1 44.08(4) 103_554 1_555 n
Mg1 Mg3 O1 135.92(4) 103_554 -102_454 n
Mg1 Mg3 O2 45.77(10) 103_554 202_554 n
Mg1 Mg3 Mg2 61.05(7) -101_544 1_555 n
Mg1 Mg3 Mg2 59.48(5) -101_544 -4_645 n
Mg1 Mg3 Mg2 59.41(17) -101_544 102_544 n
Mg1 Mg3 Mg2 178.49(15) -101_544 103_564 n
Mg1 Mg3 Mg2 90.98(10) -101_544 -101_554 n
Mg1 Mg3 Mg2 118.95(7) -101_544 -102_554 n
Mg1 Mg3 O1 44.08(4) -101_444 1_555 n
Mg1 Mg3 O1 135.92(4) -101_444 -102_454 n
Mg1 Mg3 O2 133.91(10) -101_656 202_554 n
Mg2 Mg3 Mg2 59.54(14) 1_555 -4_645 n
Mg2 Mg3 Mg2 120.46(14) 1_555 102_544 n
Mg2 Mg3 Mg2 120.46(14) 1_555 103_564 n
Mg2 Mg3 Mg2 59.54(14) 1_555 -101_554 n
Mg2 Mg3 Mg2 180.0 1_555 -102_554 n
Mg2 Mg3 O1 90.0 1_555 1_555 n
Mg2 Mg3 O1 90.0 1_555 -102_454 n
Mg2 Mg3 O2 133.31(11) 1_555 202_554 n
Mg2 Mg3 Mg2 89.91(17) -4_645 102_544 n
Mg2 Mg3 Mg2 121.03(10) -4_645 103_564 n
Mg2 Mg3 Mg2 119.08(29) -4_645 -101_554 n
Mg2 Mg3 Mg2 120.46(14) -4_645 -102_554 n
Mg2 Mg3 O1 44.95(8) -4_545 1_555 n
Mg2 Mg3 O1 135.05(8) -4_545 -102_454 n
Mg2 Mg3 O2 89.29(13) -4_757 202_554 n
Mg2 Mg3 Mg2 119.08(29) 102_544 103_564 n
Mg2 Mg3 Mg2 121.03(10) 102_544 -101_554 n
Mg2 Mg3 Mg2 59.54(14) 102_544 -102_554 n
Mg2 Mg3 O1 44.95(8) 102_544 1_555 n
Mg2 Mg3 O1 135.05(8) 102_544 -102_454 n
Mg2 Mg3 O2 90.48(13) 102_544 202_554 n
Mg2 Mg3 Mg2 89.91(17) 103_564 -101_554 n
Mg2 Mg3 Mg2 59.54(14) 103_564 -102_554 n
Mg2 Mg3 O1 135.05(8) 103_564 1_555 n
Mg2 Mg3 O1 44.95(8) 103_564 -102_454 n
Mg2 Mg3 O2 45.26(12) 103_564 202_554 n
Mg2 Mg3 Mg2 120.46(14) -101_554 -102_554 n
Mg2 Mg3 O1 135.05(8) -101_454 1_555 n
Mg2 Mg3 O1 44.95(8) -101_454 -102_454 n
Mg2 Mg3 O2 135.06(12) -101_666 202_554 n
Mg2 Mg3 O1 90.0 -102_454 1_555 n
Mg2 Mg3 O1 90.0 -102_454 -102_454 n
Mg2 Mg3 O2 46.69(11) -102_666 202_554 n
O1 Mg3 O1 179.9604 1_555 -102_454 n
O1 Mg3 O2 89.84(9) 1_555 202_554 n
O1 Mg3 O2 90.16(9) -102_666 202_554 n
Os O1 Li1 92.87(13) 1_555 103_554 n
Os O1 Li1 92.87(13) 1_555 -101_454 n
Os O1 Li2 92.78(13) 1_555 -4_545 n
Os O1 Li2 92.78(13) 1_555 102_544 n
Os O1 Li3 180.0 1_555 1_555 n
Os O1 Mg1 92.87(13) 1_555 103_554 n
Os O1 Mg1 92.87(13) 1_555 -101_544 n
Os O1 Mg2 92.78(13) 1_555 -4_645 n
Os O1 Mg2 92.78(13) 1_555 102_544 n
Os O1 Mg3 180.0 1_555 1_555 n
Li1 O1 Li1 174.27(26) 103_554 -101_454 n
Li1 O1 Li2 89.80(20) 103_554 -4_545 n
Li1 O1 Li2 89.92(20) 103_554 102_544 n
Li1 O1 Li3 87.13(13) 103_554 1_555 n
Li1 O1 Mg1 0.0 103_554 103_554 n
Li1 O1 Mg1 174.27(26) 103_554 -101_544 n
Li1 O1 Mg2 89.80(20) 103_554 -4_645 n
Li1 O1 Mg2 89.92(20) 103_554 102_544 n
Li1 O1 Mg3 87.13(13) 103_554 1_555 n
Li1 O1 Li2 89.92(20) -101_444 -4_545 n
Li1 O1 Li2 89.80(20) -101_444 102_544 n
Li1 O1 Li3 87.13(13) -101_556 1_555 n
Li1 O1 Mg1 174.27(26) -101_544 103_554 n
Li1 O1 Mg1 0.0 -101_544 -101_544 n
Li1 O1 Mg2 89.92(20) -101_544 -4_645 n
Li1 O1 Mg2 89.80(20) -101_544 102_544 n
Li1 O1 Mg3 87.13(13) -101_444 1_555 n
Li2 O1 Li2 174.44(26) -4_545 102_544 n
Li2 O1 Li3 87.22(13) -4_657 1_555 n
Li2 O1 Mg1 89.80(20) -4_645 103_554 n
Li2 O1 Mg1 89.92(20) -4_645 -101_544 n
Li2 O1 Mg2 0.0 -4_645 -4_645 n
Li2 O1 Mg2 174.44(26) -4_645 102_544 n
Li2 O1 Mg3 87.22(13) -4_545 1_555 n
Li2 O1 Li3 87.22(13) 102_544 1_555 n
Li2 O1 Mg1 89.92(20) 102_544 103_554 n
Li2 O1 Mg1 89.80(20) 102_544 -101_544 n
Li2 O1 Mg2 174.44(26) 102_544 -4_645 n
Li2 O1 Mg2 0.0 102_544 102_544 n
Li2 O1 Mg3 87.22(13) 102_544 1_555 n
Li3 O1 Mg1 87.13(13) 1_555 103_554 n
Li3 O1 Mg1 87.13(13) 1_555 -101_544 n
Li3 O1 Mg2 87.22(13) 1_555 -4_645 n
Li3 O1 Mg2 87.22(13) 1_555 102_544 n
Li3 O1 Mg3 0.0 1_555 1_555 n
Mg1 O1 Mg1 174.27(26) 103_554 -101_544 n
Mg1 O1 Mg2 89.80(20) 103_554 -4_645 n
Mg1 O1 Mg2 89.92(20) 103_554 102_544 n
Mg1 O1 Mg3 87.13(13) 103_554 1_555 n
Mg1 O1 Mg2 89.92(20) -101_544 -4_645 n
Mg1 O1 Mg2 89.80(20) -101_544 102_544 n
Mg1 O1 Mg3 87.13(13) -101_444 1_555 n
Mg2 O1 Mg2 174.44(26) -4_645 102_544 n
Mg2 O1 Mg3 87.22(13) -4_545 1_555 n
Mg2 O1 Mg3 87.22(13) 102_544 1_555 n
Os O2 Li1 90.93(19) 2_555 1_555 n
Os O2 Li1 94.23(16) 2_555 -101_454 n
Os O2 Li2 92.35(26) 2_555 1_555 n
Os O2 Li2 176.23(23) 2_555 -4_545 n
Os O2 Li3 90.16(18) 2_555 3_565 n
Os O2 Mg1 90.93(19) 2_555 1_555 n
Os O2 Mg1 94.23(16) 2_555 -101_544 n
Os O2 Mg2 92.35(26) 2_555 1_555 n
Os O2 Mg2 176.23(23) 2_555 -4_645 n
Os O2 Mg3 90.16(18) 2_555 3_565 n
Li1 O2 Li1 92.46(19) 1_555 -101_454 n
Li1 O2 Li2 175.53(18) 1_555 1_555 n
Li1 O2 Li2 89.25(18) 1_555 -4_545 n
Li1 O2 Li3 87.80(18) 1_555 3_565 n
Li1 O2 Mg1 0.0 1_555 1_555 n
Li1 O2 Mg1 92.46(19) 1_555 -101_544 n
Li1 O2 Mg2 175.53(18) 1_555 1_555 n
Li1 O2 Mg2 89.25(18) 1_555 -4_645 n
Li1 O2 Mg3 87.80(18) 1_555 3_565 n
Li1 O2 Li2 90.32(25) -101_444 1_555 n
Li1 O2 Li2 89.53(19) -101_444 -4_545 n
Li1 O2 Li3 175.59(21) -101_556 3_565 n
Li1 O2 Mg1 92.46(19) -101_544 1_555 n
Li1 O2 Mg1 0.0 -101_544 -101_544 n
Li1 O2 Mg2 90.32(25) -101_544 1_555 n
Li1 O2 Mg2 89.53(19) -101_544 -4_645 n
Li1 O2 Mg3 175.59(21) -101_444 3_565 n
Li2 O2 Li2 87.28(24) 1_555 -4_545 n
Li2 O2 Li3 89.16(23) 1_555 3_565 n
Li2 O2 Mg1 175.53(18) 1_555 1_555 n
Li2 O2 Mg1 90.32(25) 1_555 -101_544 n
Li2 O2 Mg2 0.0 1_555 1_555 n
Li2 O2 Mg2 87.28(24) 1_555 -4_645 n
Li2 O2 Mg3 89.16(23) 1_555 3_565 n
Li2 O2 Li3 86.08(21) -4_657 3_565 n
Li2 O2 Mg1 89.25(18) -4_645 1_555 n
Li2 O2 Mg1 89.53(19) -4_645 -101_544 n
Li2 O2 Mg2 87.28(24) -4_645 1_555 n
Li2 O2 Mg2 0.0 -4_645 -4_645 n
Li2 O2 Mg3 86.08(21) -4_545 3_565 n
Li3 O2 Mg1 87.80(18) 3_565 1_555 n
Li3 O2 Mg1 175.59(21) 3_565 -101_544 n
Li3 O2 Mg2 89.16(23) 3_565 1_555 n
Li3 O2 Mg2 86.08(21) 3_565 -4_645 n
Li3 O2 Mg3 0.0 3_565 3_565 n
Mg1 O2 Mg1 92.46(19) 1_555 -101_544 n
Mg1 O2 Mg2 175.53(18) 1_555 1_555 n
Mg1 O2 Mg2 89.25(18) 1_555 -4_645 n
Mg1 O2 Mg3 87.80(18) 1_555 3_565 n
Mg1 O2 Mg2 90.32(25) -101_544 1_555 n
Mg1 O2 Mg2 89.53(19) -101_544 -4_645 n
Mg1 O2 Mg3 175.59(21) -101_444 3_565 n
Mg2 O2 Mg2 87.28(24) 1_555 -4_645 n
Mg2 O2 Mg3 89.16(23) 1_555 3_565 n
Mg2 O2 Mg3 86.08(21) -4_545 3_565 n

loop_
_geom_bond_atom_site_label_1
_geom_bond_atom_site_label_2
_geom_bond_distance
_geom_bond_site_symmetry_2
_geom_bond_publ_flag
Os Li1 2.994(4) 1_555 n
Os Li1 2.9471(20) -4_545 n
Os Li1 2.9471(20) 102_544 n
Os Li1 2.9471(20) 103_554 n
Os Li1 2.9471(20) -101_544 n
Os Li1 2.994(4) -102_544 n
Os Li2 2.992(4) -4_545 n
Os Li2 2.992(4) 102_544 n
Os Li2 2.992(4) 103_554 n
Os Li2 2.992(4) -101_544 n
Os Li3 2.944910(30) 104_455 n
Os Li3 2.944910(30) 104_555 n
Os Mg1 2.994(4) 1_555 n
Os Mg1 2.9471(20) -4_545 n
Os Mg1 2.9471(20) 102_544 n
Os Mg1 2.9471(20) 103_554 n
Os Mg1 2.9471(20) -101_544 n
Os Mg1 2.994(4) -102_544 n
Os Mg2 2.992(4) -4_545 n
Os Mg2 2.992(4) 102_544 n
Os Mg2 2.992(4) 103_554 n
Os Mg2 2.992(4) -101_544 n
Os Mg3 2.944910(30) 104_455 n
Os Mg3 2.944910(30) 104_555 n
Os O1 2.014(5) 1_555 n
Os O1 2.014(5) -102_544 n
Os O2 2.020(4) -4_545 n
Os O2 2.020(4) 102_544 n
Os O2 2.020(4) 103_554 n
Os O2 2.020(4) -101_544 n
Li1 Os 2.994(4) 1_555 n
Li1 Os 2.9471(20) 2_555 n
Li1 Os 2.9471(20) 3_555 n
Li1 Li1 3.018(4) -4_545 n
Li1 Li1 3.018(4) -101_544 n
Li1 Li2 2.943(10) -2_555 n
Li1 Li2 2.972(5) -4_545 n
Li1 Li2 2.94629(27) 104_455 n
Li1 Li2 2.94629(27) 104_555 n
Li1 Li2 2.972(5) -101_544 n
Li1 Li3 2.9471(20) 2_545 n
Li1 Li3 2.9471(20) 3_565 n
Li1 Mg1 3.018(4) -4_545 n
Li1 Mg1 3.018(4) -101_544 n
Li1 Mg2 2.943(10) -2_555 n
Li1 Mg2 2.972(5) -4_545 n
Li1 Mg2 2.94629(27) 104_455 n
Li1 Mg2 2.94629(27) 104_555 n
Li1 Mg2 2.972(5) -101_544 n
Li1 Mg3 2.9471(20) 2_545 n
Li1 Mg3 2.9471(20) 3_565 n
Li1 O1 2.0527(29) -4_545 n
Li1 O1 2.0527(29) -101_544 n
Li1 O2 2.1132(34) 1_555 n
Li1 O2 2.066(4) -4_545 n
Li1 O2 2.066(4) -101_544 n
Li1 O2 2.1132(34) 204_555 n
Li2 Os 2.992(4) 2_555 n
Li2 Os 2.992(4) 3_565 n
Li2 Li1 2.943(10) -2_555 n
Li2 Li1 2.972(5) -4_555 n
Li2 Li1 2.94629(27) 104_455 n
Li2 Li1 2.94629(27) 104_555 n
Li2 Li1 2.972(5) -101_544 n
Li2 Li2 2.928(8) -4_545 n
Li2 Li2 2.928(8) -101_554 n
Li2 Li3 2.904(9) 1_555 n
Li2 Li3 2.992(4) 2_555 n
Li2 Li3 2.992(4) 3_565 n
Li2 Mg1 2.943(10) -2_555 n
Li2 Mg1 2.972(5) -4_555 n
Li2 Mg1 2.94629(27) 104_455 n
Li2 Mg1 2.94629(27) 104_555 n
Li2 Mg1 2.972(5) -101_544 n
Li2 Mg2 2.928(8) -4_545 n
Li2 Mg2 2.928(8) -101_554 n
Li2 Mg3 2.904(9) 1_555 n
Li2 Mg3 2.992(4) 2_555 n
Li2 Mg3 2.992(4) 3_565 n
Li2 O1 2.116(6) 2_555 n
Li2 O1 2.116(6) 3_565 n
Li2 O2 2.1253(34) 1_555 n
Li2 O2 2.1253(34) 204_565 n
Li2 O2 2.118(6) -201_464 n
Li2 O2 2.118(6) -304_345 n
Li3 Os 2.944910(30) 104_455 n
Li3 Os 2.944910(30) 104_555 n
Li3 Li1 2.9471(20) -4_555 n
Li3 Li1 2.9471(20) 102_554 n
Li3 Li1 2.9471(20) 103_554 n
Li3 Li1 2.9471(20) -101_544 n
Li3 Li2 2.904(9) 1_555 n
Li3 Li2 2.992(4) -4_545 n
Li3 Li2 2.992(4) 102_544 n
Li3 Li2 2.992(4) 103_564 n
Li3 Li2 2.992(4) -101_554 n
Li3 Li2 2.904(9) -102_554 n
Li3 Mg1 2.9471(20) -4_555 n
Li3 Mg1 2.9471(20) 102_554 n
Li3 Mg1 2.9471(20) 103_554 n
Li3 Mg1 2.9471(20) -101_544 n
Li3 Mg2 2.904(9) 1_555 n
Li3 Mg2 2.992(4) -4_545 n
Li3 Mg2 2.992(4) 102_544 n
Li3 Mg2 2.992(4) 103_564 n
Li3 Mg2 2.992(4) -101_554 n
Li3 Mg2 2.904(9) -102_554 n
Li3 O1 2.220(5) 1_555 n
Li3 O1 2.220(5) -102_554 n
Li3 O2 2.137(4) 202_554 n
Li3 O2 2.137(4) 203_464 n
Li3 O2 2.137(4) -201_464 n
Li3 O2 2.137(4) -304_345 n
Mg1 Os 2.994(4) 1_555 n
Mg1 Os 2.9471(20) 2_555 n
Mg1 Os 2.9471(20) 3_555 n
Mg1 Li1 3.018(4) -4_545 n
Mg1 Li1 3.018(4) -101_544 n
Mg1 Li2 2.943(10) -2_555 n
Mg1 Li2 2.972(5) -4_545 n
Mg1 Li2 2.94629(27) 104_455 n
Mg1 Li2 2.94629(27) 104_555 n
Mg1 Li2 2.972(5) -101_544 n
Mg1 Li3 2.9471(20) 2_545 n
Mg1 Li3 2.9471(20) 3_565 n
Mg1 Mg1 3.018(4) -4_545 n
Mg1 Mg1 3.018(4) -101_544 n
Mg1 Mg2 2.943(10) -2_555 n
Mg1 Mg2 2.972(5) -4_545 n
Mg1 Mg2 2.94629(27) 104_455 n
Mg1 Mg2 2.94629(27) 104_555 n
Mg1 Mg2 2.972(5) -101_544 n
Mg1 Mg3 2.9471(20) 2_545 n
Mg1 Mg3 2.9471(20) 3_565 n
Mg1 O1 2.0527(29) -4_545 n
Mg1 O1 2.0527(29) -101_544 n
Mg1 O2 2.1132(34) 1_555 n
Mg1 O2 2.066(4) -4_545 n
Mg1 O2 2.066(4) -101_544 n
Mg1 O2 2.1132(34) 204_555 n
Mg2 Os 2.992(4) 2_555 n
Mg2 Os 2.992(4) 3_565 n
Mg2 Li1 2.943(10) -2_555 n
Mg2 Li1 2.972(5) -4_555 n
Mg2 Li1 2.94629(27) 104_455 n
Mg2 Li1 2.94629(27) 104_555 n
Mg2 Li1 2.972(5) -101_544 n
Mg2 Li2 2.928(8) -4_545 n
Mg2 Li2 2.928(8) -101_554 n
Mg2 Li3 2.904(9) 1_555 n
Mg2 Li3 2.992(4) 2_555 n
Mg2 Li3 2.992(4) 3_565 n
Mg2 Mg1 2.943(10) -2_555 n
Mg2 Mg1 2.972(5) -4_555 n
Mg2 Mg1 2.94629(27) 104_455 n
Mg2 Mg1 2.94629(27) 104_555 n
Mg2 Mg1 2.972(5) -101_544 n
Mg2 Mg2 2.928(8) -4_545 n
Mg2 Mg2 2.928(8) -101_554 n
Mg2 Mg3 2.904(9) 1_555 n
Mg2 Mg3 2.992(4) 2_555 n
Mg2 Mg3 2.992(4) 3_565 n
Mg2 O1 2.116(6) 2_555 n
Mg2 O1 2.116(6) 3_565 n
Mg2 O2 2.1253(34) 1_555 n
Mg2 O2 2.1253(34) 204_565 n
Mg2 O2 2.118(6) -201_464 n
Mg2 O2 2.118(6) -304_345 n
Mg3 Os 2.944910(30) 104_455 n
Mg3 Os 2.944910(30) 104_555 n
Mg3 Li1 2.9471(20) -4_555 n
Mg3 Li1 2.9471(20) 102_554 n
Mg3 Li1 2.9471(20) 103_554 n
Mg3 Li1 2.9471(20) -101_544 n
Mg3 Li2 2.904(9) 1_555 n
Mg3 Li2 2.992(4) -4_545 n
Mg3 Li2 2.992(4) 102_544 n
Mg3 Li2 2.992(4) 103_564 n
Mg3 Li2 2.992(4) -101_554 n
Mg3 Li2 2.904(9) -102_554 n
Mg3 Mg1 2.9471(20) -4_555 n
Mg3 Mg1 2.9471(20) 102_554 n
Mg3 Mg1 2.9471(20) 103_554 n
Mg3 Mg1 2.9471(20) -101_544 n
Mg3 Mg2 2.904(9) 1_555 n
Mg3 Mg2 2.992(4) -4_545 n
Mg3 Mg2 2.992(4) 102_544 n
Mg3 Mg2 2.992(4) 103_564 n
Mg3 Mg2 2.992(4) -101_554 n
Mg3 Mg2 2.904(9) -102_554 n
Mg3 O1 2.220(5) 1_555 n
Mg3 O1 2.220(5) -102_554 n
Mg3 O2 2.137(4) 202_554 n
Mg3 O2 2.137(4) 203_464 n
Mg3 O2 2.137(4) -201_464 n
Mg3 O2 2.137(4) -304_345 n
O1 Os 2.014(5) 1_555 n
O1 Li1 2.0527(29) 103_554 n
O1 Li1 2.0527(29) -101_544 n
O1 Li2 2.116(6) -4_545 n
O1 Li2 2.116(6) 102_544 n
O1 Li3 2.220(5) 1_555 n
O1 Mg1 2.0527(29) 103_554 n
O1 Mg1 2.0527(29) -101_544 n
O1 Mg2 2.116(6) -4_545 n
O1 Mg2 2.116(6) 102_544 n
O1 Mg3 2.220(5) 1_555 n
O2 Os 2.020(4) 2_555 n
O2 Li1 2.1132(34) 1_555 n
O2 Li1 2.066(4) -101_544 n
O2 Li2 2.1253(34) 1_555 n
O2 Li2 2.118(6) -4_545 n
O2 Li3 2.137(4) 3_565 n
O2 Mg1 2.1132(34) 1_555 n
O2 Mg1 2.066(4) -101_544 n
O2 Mg2 2.1253(34) 1_555 n
O2 Mg2 2.118(6) -4_545 n
O2 Mg3 2.137(4) 3_565 n
